data_7708520
loop_
_publ_author_name
'Casper, Larissa Alina'
'Ebel, Viktoria'
'Linseis, Michael'
'Winter, Rainer'

_publ_section_title
;
 Five Shades of Green: Substituent Influence on the (Spectro-)
 Electrochemical Properties of Diferrocenylphenyl Methylium Dyes
;
_journal_name_full 'Dalton Transactions'
_journal_paper_doi 10.1039/D1DT03009D
_journal_year 2021
_chemical_formula_moiety 'C28 H25 Fe2 O, 2(C24 H10.5 B F18 O)'
_chemical_formula_sum 'C76 H46 B2 F36 Fe2 O3'
_chemical_formula_weight 1824.45
_space_group_crystal_system triclinic
_space_group_IT_number 2
_space_group_name_Hall '-P 1'
_space_group_name_H-M_alt 'P -1'
_atom_sites_solution_hydrogens mixed
_atom_sites_solution_primary dual
_audit_creation_date 2021-06-16
_audit_creation_method
;
Olex2 1.2-alpha
(compiled 2018.07.26 svn.r3523 for OlexSys, GUI svn.r5532)
;
_audit_update_record
;
2021-07-09 deposited with the CCDC.	2021-10-06 downloaded from the CCDC.
;
_cell_angle_alpha 95.572(3)
_cell_angle_beta 99.689(3)
_cell_angle_gamma 101.636(3)
_cell_formula_units_Z 2
_cell_length_a 12.8380(4)
_cell_length_b 15.1737(5)
_cell_length_c 23.1393(8)
_cell_measurement_reflns_used 37930
_cell_measurement_temperature 100
_cell_measurement_theta_max 27.19
_cell_measurement_theta_min 1.80
_cell_volume 4311.7(3)
_computing_cell_refinement
;
X-Area Recipe 1.33.0.0 (STOE, 2015)
;
_computing_data_collection
;
X-Area WinXpose 2.0.22.0 (STOE, 2016)
;
_computing_data_reduction
;
X-Area Integrate 1.74.2.0 (STOE, 2018)
X-Area LANA 1.75.3.0 (STOE, 2018)
;
_computing_molecular_graphics 'Olex2 (Dolomanov et al., 2009)'
_computing_publication_material 'Olex2 (Dolomanov et al., 2009)'
_computing_structure_refinement 'ShelXL (Sheldrick, 2015)'
_computing_structure_solution 'ShelXT (Sheldrick, 2015)'
_diffrn_ambient_temperature 100.0
_diffrn_detector_area_resol_mean 6.67
_diffrn_detector_type 'STOE Imaging Plate'
_diffrn_measured_fraction_theta_full 0.998
_diffrn_measured_fraction_theta_max 0.998
_diffrn_measurement_details
;
 478 frames, detector distance = 80 mm
;
_diffrn_measurement_device '2-circle diffractometer'
_diffrn_measurement_device_type 'STOE IPDS 2T'
_diffrn_measurement_method 'rotation method, \w scans'
_diffrn_radiation_type MoK\a
_diffrn_radiation_wavelength 0.71073
_diffrn_reflns_av_R_equivalents 0.0452
_diffrn_reflns_av_unetI/netI 0.0619
_diffrn_reflns_Laue_measured_fraction_full 0.998
_diffrn_reflns_Laue_measured_fraction_max 0.998
_diffrn_reflns_limit_h_max 15
_diffrn_reflns_limit_h_min -16
_diffrn_reflns_limit_k_max 19
_diffrn_reflns_limit_k_min -19
_diffrn_reflns_limit_l_max 29
_diffrn_reflns_limit_l_min -29
_diffrn_reflns_number 41329
_diffrn_reflns_point_group_measured_fraction_full 0.998
_diffrn_reflns_point_group_measured_fraction_max 0.998
_diffrn_reflns_theta_full 25.242
_diffrn_reflns_theta_max 26.850
_diffrn_reflns_theta_min 2.027
_exptl_absorpt_coefficient_mu 0.457
_exptl_absorpt_correction_T_max 0.9427
_exptl_absorpt_correction_T_min 0.2308
_exptl_absorpt_correction_type multi-scan
_exptl_absorpt_process_details
;
STOE LANA, absorption correction by scaling of reflection intensities.
J. Koziskova, F. Hahn, J. Richter, J. Kozisek, "Comparison of different
absorption corrections on the model structure of tetrakis(\m~2~-acetato)-
diaqua-di-copper(II)", Acta Chimica Slovaca, vol. 9, no. 2, 2016, pp. 136 - 140.
Afterwards a spherical absorption correction was performed within STOE LANA.
;
_exptl_crystal_colour green
_exptl_crystal_colour_primary green
_exptl_crystal_density_diffrn 1.405
_exptl_crystal_density_method 'not measured'
_exptl_crystal_description fragment
_exptl_crystal_F_000 1824
_exptl_crystal_size_max 0.15
_exptl_crystal_size_mid 0.123
_exptl_crystal_size_min 0.1
_refine_diff_density_max 0.608
_refine_diff_density_min -0.537
_refine_diff_density_rms 0.076
_refine_ls_extinction_coef 0.0049(5)
_refine_ls_extinction_expression Fc^*^=kFc[1+0.001xFc^2^\l^3^/sin(2\q)]^-1/4^
_refine_ls_extinction_method 'SHELXL-2017/1 (Sheldrick 2017)'
_refine_ls_goodness_of_fit_ref 1.026
_refine_ls_hydrogen_treatment mixed
_refine_ls_matrix_type full
_refine_ls_number_parameters 1285
_refine_ls_number_reflns 18527
_refine_ls_number_restraints 212
_refine_ls_restrained_S_all 1.032
_refine_ls_R_factor_all 0.1164
_refine_ls_R_factor_gt 0.0619
_refine_ls_shift/su_max 0.001
_refine_ls_shift/su_mean 0.000
_refine_ls_structure_factor_coef Fsqd
_refine_ls_weighting_details 'w=1/[\s^2^(Fo^2^)+(0.1028P)^2^] where P=(Fo^2^+2Fc^2^)/3'
_refine_ls_weighting_scheme calc
_refine_ls_wR_factor_gt 0.1592
_refine_ls_wR_factor_ref 0.1883
_reflns_Friedel_coverage 0.000
_reflns_number_gt 10044
_reflns_number_total 18527
_reflns_threshold_expression 'I > 2\s(I)'
_cod_data_source_file d1dt03009d2.cif
_cod_data_source_block lc45
_cod_database_code 7708520
_shelx_shelxl_version_number 2017/1
_shelx_space_group_comment
;
The symmetry employed for this shelxl refinement is uniquely defined
by the following loop, which should always be used as a source of
symmetry information in preference to the above space-group names.
They are only intended as comments.
;
_shelx_estimated_absorpt_t_max 0.956
_shelx_estimated_absorpt_t_min 0.935
_olex2_refinement_description
;
1. Fixed Uiso
 At 1.2 times of:
  All C(H) groups
 At 1.5 times of:
  All C(H,H,H) groups
2. Restrained distances
 F6-C36 \\sim F6A-C36A
 with sigma of 0.02
 F1-C35 \\sim F1A-C35A
 with sigma of 0.02
 C29-C30 \\sim C29-C30A
 with sigma of 0.02
 C29-C34 \\sim C29-C34A
 with sigma of 0.02
 C29-B1 \\sim C29-B1
 with sigma of 0.02
 C30-C31 \\sim C30A-C31A
 with sigma of 0.02
 C34-C33 \\sim C34A-C33A
 with sigma of 0.02
 C31-C32 \\sim C31A-C32A
 with sigma of 0.02
 C31-C35 \\sim C31A-C35A
 with sigma of 0.02
 C32-C33 \\sim C32A-C33A
 with sigma of 0.02
 C33-C36 \\sim C33A-C36A
 with sigma of 0.02
 C35-F2 \\sim C35A-F2A
 with sigma of 0.02
 C35-F3 \\sim C35A-F3A
 with sigma of 0.02
 F5-C36 \\sim F5A-C36A
 with sigma of 0.02
 C36-F4 \\sim C36A-F4A
 with sigma of 0.02
 F6-C33 \\sim F6A-C33A
 with sigma of 0.04
 F6-F5 \\sim F6A-F5A
 with sigma of 0.04
 F6-F4 \\sim F6A-F4A
 with sigma of 0.04
 F1-C31 \\sim F1A-C31A
 with sigma of 0.04
 F1-F2 \\sim F1A-F2A
 with sigma of 0.04
 F1-F3 \\sim F1A-F3A
 with sigma of 0.04
 C29-C31 \\sim C29-C31A
 with sigma of 0.04
 C29-C33 \\sim C29-C33A
 with sigma of 0.04
 C30-C34 \\sim C30A-C34A
 with sigma of 0.04
 C30-C32 \\sim C30A-C32A
 with sigma of 0.04
 C30-C35 \\sim C30A-C35A
 with sigma of 0.04
 C30-B1 \\sim C30A-B1
 with sigma of 0.04
 C34-C32 \\sim C34A-C32A
 with sigma of 0.04
 C34-B1 \\sim C34A-B1
 with sigma of 0.04
 C34-C36 \\sim C34A-C36A
 with sigma of 0.04
 C31-C33 \\sim C31A-C33A
 with sigma of 0.04
 C31-F2 \\sim C31A-F2A
 with sigma of 0.04
 C31-F3 \\sim C31A-F3A
 with sigma of 0.04
 C32-C35 \\sim C32A-C35A
 with sigma of 0.04
 C32-C36 \\sim C32A-C36A
 with sigma of 0.04
 C33-F5 \\sim C33A-F5A
 with sigma of 0.04
 C33-F4 \\sim C33A-F4A
 with sigma of 0.04
 F5-F4 \\sim F5A-F4A
 with sigma of 0.04
 F2-F3 \\sim F2A-F3A
 with sigma of 0.04
 F21-C59 \\sim F21A-C59
 with sigma of 0.02
 F20-C59 \\sim F20A-C59
 with sigma of 0.02
 F19-C59 \\sim F19A-C59
 with sigma of 0.02
 F22-C60 \\sim F22A-C60
 with sigma of 0.02
 F24-C60 \\sim F24A-C60
 with sigma of 0.02
 F23-C60 \\sim F23A-C60
 with sigma of 0.02
 F9-C52 \\sim F7A-C52
 with sigma of 0.02
 C52-F7 \\sim C52-F8A
 with sigma of 0.02
 C52-F8 \\sim C52-F9A
 with sigma of 0.02
3. Rigid body (RIGU) restrains
 C29, C30, C31, C32, C33, C34
 with sigma for 1-2 distances of 0.001 and sigma for 1-3 distances of 0.001
 F1, F2, F3, C35
 with sigma for 1-2 distances of 0.001 and sigma for 1-3 distances of 0.001
 F4, F5, F6, C36
 with sigma for 1-2 distances of 0.001 and sigma for 1-3 distances of 0.001
 C29, C30A, C31A, C32A, C33A, C34A
 with sigma for 1-2 distances of 0.001 and sigma for 1-3 distances of 0.001
 F1A, F2A, F3A, C35A
 with sigma for 1-2 distances of 0.001 and sigma for 1-3 distances of 0.001
 F4A, F5A, F6A, C36A
 with sigma for 1-2 distances of 0.001 and sigma for 1-3 distances of 0.001
 C59, F19, F20, F21
 with sigma for 1-2 distances of 0.001 and sigma for 1-3 distances of 0.001
 F22, F23, F24
 with sigma for 1-2 distances of 0.001 and sigma for 1-3 distances of 0.001
 F22A, F23A, F24A
 with sigma for 1-2 distances of 0.001 and sigma for 1-3 distances of 0.001
 C29, B1
 with sigma for 1-2 distances of 0.001 and sigma for 1-3 distances of 0.001
4. Others
 Sof(F1A)=Sof(F2A)=Sof(F3A)=Sof(F4A)=Sof(F5A)=Sof(F6A)=Sof(C30A)=Sof(H30A)=
 Sof(C31A)=Sof(C32A)=Sof(H32A)=Sof(C33A)=Sof(C34A)=Sof(H34A)=Sof(C35A)=
 Sof(C36A)=1-FVAR(1)
 Sof(F1)=Sof(F2)=Sof(F3)=Sof(F4)=Sof(F5)=Sof(F6)=Sof(C30)=Sof(H30)=Sof(C31)=
 Sof(C32)=Sof(H32)=Sof(C33)=Sof(C34)=Sof(H34)=Sof(C35)=Sof(C36)=FVAR(1)
 Sof(F19A)=Sof(F20A)=Sof(F21A)=1-FVAR(2)
 Sof(F19)=Sof(F20)=Sof(F21)=FVAR(2)
 Sof(F22A)=Sof(F23A)=Sof(F24A)=1-FVAR(3)
 Sof(F22)=Sof(F23)=Sof(F24)=FVAR(3)
 Sof(F7A)=Sof(F8A)=Sof(F9A)=1-FVAR(4)
 Sof(F7)=Sof(F8)=Sof(F9)=FVAR(4)
 Fixed Uiso: H2B(0.25)
5.a Aromatic/amide H refined with riding coordinates:
 C3(H3), C4(H4), C5(H5), C6(H6), C7(H7), C8(H8), C9(H9), C10(H10), C11(H11),
 C13(H13), C14(H14), C15(H15), C16(H16), C17(H17), C18(H18), C19(H19), C20(H20),
  C21(H21), C23(H23), C24(H24), C26(H26), C27(H27), C38(H38), C40(H40),
 C42(H42), C46(H46), C48(H48), C50(H50), C30(H30), C32(H32), C34(H34),
 C30A(H30A), C32A(H32A), C34A(H34A), C54(H54), C56(H56), C58(H58), C62(H62),
 C64(H64), C66(H66), C70(H70), C72(H72), C74(H74)
5.b Idealised Me refined as rotating group:
 C28(H28A,H28B,H28C)
;
_smtbx_masks_void_probe_radius 1.2
_smtbx_masks_void_truncation_radius 1.2
_olex2_submission_special_instructions 'No special instructions were received'

loop_
_space_group_symop_operation_xyz
'x, y, z'
'-x, -y, -z'

loop_
_atom_site_label
_atom_site_type_symbol
_atom_site_fract_x
_atom_site_fract_y
_atom_site_fract_z
_atom_site_U_iso_or_equiv
_atom_site_adp_type
_atom_site_occupancy
_atom_site_site_symmetry_order
_atom_site_calc_flag
_atom_site_refinement_flags_posn
_atom_site_refinement_flags_adp
_atom_site_refinement_flags_occupancy
_atom_site_disorder_assembly
_atom_site_disorder_group
Fe1 Fe 0.46523(5) 1.08209(4) 0.67010(2) 0.04913(16) Uani 1 1 d . . . . .
Fe2 Fe 0.41031(4) 0.91929(4) 0.85135(2) 0.04725(15) Uani 1 1 d . . . . .
O3 O 0.6608(3) 0.65055(17) 0.64254(12) 0.0601(7) Uani 1 1 d . . . . .
C1 C 0.4764(3) 0.9242(2) 0.73753(15) 0.0465(8) Uani 1 1 d . . . . .
C2 C 0.5301(3) 1.0158(2) 0.73461(16) 0.0475(9) Uani 1 1 d . . . . .
C3 C 0.5100(3) 1.0994(3) 0.76020(16) 0.0498(9) Uani 1 1 d . . . . .
H3 H 0.463450 1.105058 0.787555 0.060 Uiso 1 1 calc R . . . .
C4 C 0.5712(4) 1.1715(3) 0.73773(17) 0.0572(10) Uani 1 1 d . . . . .
H4 H 0.573528 1.234187 0.747726 0.069 Uiso 1 1 calc R . . . .
C5 C 0.6283(3) 1.1351(3) 0.69804(17) 0.0540(10) Uani 1 1 d . . . . .
H5 H 0.675396 1.169132 0.676620 0.065 Uiso 1 1 calc R . . . .
C6 C 0.6042(3) 1.0405(3) 0.69532(16) 0.0497(9) Uani 1 1 d . . . . .
H6 H 0.631805 0.999465 0.671628 0.060 Uiso 1 1 calc R . . . .
C7 C 0.3059(4) 1.0862(3) 0.6455(2) 0.0660(12) Uani 1 1 d . . . . .
H7 H 0.255859 1.089886 0.671127 0.079 Uiso 1 1 calc R . . . .
C8 C 0.3730(4) 1.1603(3) 0.6292(2) 0.0732(13) Uani 1 1 d . . . . .
H8 H 0.377584 1.222518 0.642192 0.088 Uiso 1 1 calc R . . . .
C9 C 0.4325(4) 1.1263(4) 0.5900(2) 0.0762(14) Uani 1 1 d . . . . .
H9 H 0.483575 1.161816 0.571417 0.091 Uiso 1 1 calc R . . . .
C10 C 0.4035(4) 1.0299(4) 0.58291(19) 0.0747(13) Uani 1 1 d . . . . .
H10 H 0.431835 0.989488 0.559121 0.090 Uiso 1 1 calc R . . . .
C11 C 0.3241(4) 1.0051(3) 0.6180(2) 0.0686(12) Uani 1 1 d . . . . .
H11 H 0.289814 0.945038 0.622205 0.082 Uiso 1 1 calc R . . . .
C12 C 0.3808(3) 0.8984(3) 0.76119(17) 0.0521(9) Uani 1 1 d . . . . .
C13 C 0.3544(4) 0.8132(3) 0.78470(18) 0.0618(11) Uani 1 1 d . . . . .
H13 H 0.385805 0.762247 0.778709 0.074 Uiso 1 1 calc R . . . .
C14 C 0.2726(3) 0.8200(3) 0.81838(19) 0.0643(12) Uani 1 1 d . . . . .
H14 H 0.239481 0.774147 0.838856 0.077 Uiso 1 1 calc R . . . .
C15 C 0.2490(4) 0.9066(3) 0.81618(19) 0.0638(11) Uani 1 1 d . . . . .
H15 H 0.196916 0.928233 0.834896 0.077 Uiso 1 1 calc R . . . .
C16 C 0.3140(3) 0.9555(3) 0.78230(18) 0.0556(10) Uani 1 1 d . . . . .
H16 H 0.314246 1.015825 0.774493 0.067 Uiso 1 1 calc R . . . .
C17 C 0.4954(4) 1.0330(3) 0.90783(17) 0.0624(11) Uani 1 1 d . . . . .
H17 H 0.492984 1.093761 0.902155 0.075 Uiso 1 1 calc R . . . .
C18 C 0.5687(3) 0.9833(3) 0.88856(18) 0.0629(11) Uani 1 1 d . . . . .
H18 H 0.624834 1.005333 0.868161 0.075 Uiso 1 1 calc R . . . .
C19 C 0.5437(3) 0.8961(3) 0.90489(19) 0.0607(11) Uani 1 1 d . . . . .
H19 H 0.579277 0.848350 0.896973 0.073 Uiso 1 1 calc R . . . .
C20 C 0.4573(3) 0.8917(3) 0.93486(18) 0.0561(10) Uani 1 1 d . . . . .
H20 H 0.424595 0.840366 0.951137 0.067 Uiso 1 1 calc R . . . .
C21 C 0.4268(3) 0.9757(3) 0.93692(17) 0.0572(10) Uani 1 1 d . . . . .
H21 H 0.370265 0.991174 0.954708 0.069 Uiso 1 1 calc R . . . .
C22 C 0.5254(3) 0.8516(2) 0.71414(16) 0.0495(9) Uani 1 1 d . . . . .
C23 C 0.6371(3) 0.8576(3) 0.72909(17) 0.0545(10) Uani 1 1 d . . . . .
H23 H 0.681342 0.908923 0.754883 0.065 Uiso 1 1 calc R . . . .
C24 C 0.6845(4) 0.7912(3) 0.70745(17) 0.0584(10) Uani 1 1 d . . . . .
H24 H 0.759990 0.795189 0.719273 0.070 Uiso 1 1 calc R . . . .
C25 C 0.6201(4) 0.7184(3) 0.66813(17) 0.0556(10) Uani 1 1 d . . . . .
C26 C 0.5093(4) 0.7095(3) 0.65314(18) 0.0583(11) Uani 1 1 d . . . . .
H26 H 0.465615 0.657965 0.627299 0.070 Uiso 1 1 calc R . . . .
C27 C 0.4624(3) 0.7759(3) 0.67596(17) 0.0528(10) Uani 1 1 d . . . . .
H27 H 0.386282 0.769987 0.665503 0.063 Uiso 1 1 calc R . . . .
C28 C 0.7774(4) 0.6602(3) 0.6575(2) 0.0717(13) Uani 1 1 d . . . . .
H28A H 0.813799 0.715915 0.644573 0.108 Uiso 1 1 calc GR . . . .
H28B H 0.797319 0.607761 0.637629 0.108 Uiso 1 1 calc GR . . . .
H28C H 0.799690 0.663338 0.700438 0.108 Uiso 1 1 calc GR . . . .
F10 F 0.7320(2) 1.00126(15) 0.54632(11) 0.0666(6) Uani 1 1 d . . . . .
F11 F 0.7653(2) 0.93289(18) 0.62095(10) 0.0724(7) Uani 1 1 d . . . . .
F12 F 0.60741(19) 0.89919(16) 0.56624(12) 0.0708(7) Uani 1 1 d . . . . .
F13 F 1.07830(17) 0.57833(17) 0.57619(10) 0.0629(6) Uani 1 1 d . . . . .
F14 F 1.00720(18) 0.56076(17) 0.65263(9) 0.0643(6) Uani 1 1 d . . . . .
F15 F 1.06578(18) 0.45219(17) 0.61254(11) 0.0676(6) Uani 1 1 d . . . . .
F16 F 0.5949(2) 0.24314(17) 0.49897(16) 0.0908(9) Uani 1 1 d . . . . .
F17 F 0.7275(3) 0.21815(19) 0.46314(17) 0.1090(11) Uani 1 1 d . . . . .
F18 F 0.7324(2) 0.21682(19) 0.55436(15) 0.0957(9) Uani 1 1 d . . . . .
O1 O 0.5703(2) 0.57049(18) 0.51602(13) 0.0475(6) Uani 1 1 d . . . . .
H1A H 0.590(4) 0.585(4) 0.554(3) 0.10(2) Uiso 1 1 d . . . . .
H1B H 0.500000 0.500000 0.500000 0.26(7) Uiso 1 2 d S T P . .
C29 C 0.6098(3) 0.5560(2) 0.41276(17) 0.0451(7) Uani 1 1 d D U . . .
C37 C 0.7418(3) 0.5147(2) 0.50478(15) 0.0416(8) Uani 1 1 d . . . . .
C38 C 0.6973(3) 0.4216(3) 0.49731(17) 0.0476(9) Uani 1 1 d . . . . .
H38 H 0.625734 0.399623 0.475146 0.057 Uiso 1 1 calc R . . . .
C39 C 0.7530(3) 0.3595(2) 0.52091(17) 0.0469(9) Uani 1 1 d . . . . .
C40 C 0.8578(3) 0.3899(3) 0.55404(17) 0.0473(9) Uani 1 1 d . . . . .
H40 H 0.896810 0.348369 0.570571 0.057 Uiso 1 1 calc R . . . .
C41 C 0.9033(3) 0.4814(3) 0.56214(15) 0.0440(8) Uani 1 1 d . . . . .
C42 C 0.8477(3) 0.5427(3) 0.53711(15) 0.0448(8) Uani 1 1 d . . . . .
H42 H 0.882685 0.605097 0.542198 0.054 Uiso 1 1 calc R . . . .
C43 C 0.7014(3) 0.2609(3) 0.5102(2) 0.0638(12) Uani 1 1 d . . . . .
C44 C 1.0126(3) 0.5171(3) 0.59999(16) 0.0509(9) Uani 1 1 d . . . . .
C45 C 0.7268(3) 0.6887(2) 0.49137(16) 0.0429(8) Uani 1 1 d . . . . .
C46 C 0.6959(3) 0.7580(2) 0.52383(15) 0.0444(8) Uani 1 1 d . . . . .
H46 H 0.638051 0.742430 0.544365 0.053 Uiso 1 1 calc R . . . .
C47 C 0.7464(3) 0.8489(2) 0.52730(16) 0.0455(8) Uani 1 1 d . . . . .
C48 C 0.8331(3) 0.8745(3) 0.49905(16) 0.0480(9) Uani 1 1 d . . . . .
H48 H 0.869284 0.936402 0.502236 0.058 Uiso 1 1 calc R . . . .
C49 C 0.8652(3) 0.8071(2) 0.46618(16) 0.0453(8) Uani 1 1 d . . . . .
C50 C 0.8136(3) 0.7172(3) 0.46262(16) 0.0467(8) Uani 1 1 d . . . . .
H50 H 0.837735 0.672532 0.439830 0.056 Uiso 1 1 calc R . . . .
C51 C 0.7129(3) 0.9198(3) 0.56411(17) 0.0516(9) Uani 1 1 d . . . . .
C52 C 0.9551(4) 0.8319(3) 0.4332(2) 0.0655(12) Uani 1 1 d D . . . .
B1 B 0.6661(3) 0.5825(3) 0.48149(19) 0.0440(9) Uani 1 1 d D U . . .
F1 F 0.7364(11) 0.4093(9) 0.2887(4) 0.076(3) Uani 0.483(8) 1 d D U . A 1
F2 F 0.5993(8) 0.4103(5) 0.2223(4) 0.099(3) Uani 0.483(8) 1 d D U . A 1
F3 F 0.7296(11) 0.5274(7) 0.2443(5) 0.108(3) Uani 0.483(8) 1 d D U . A 1
F4 F 0.3027(4) 0.5067(7) 0.2549(3) 0.092(2) Uani 0.483(8) 1 d D U . A 1
F5 F 0.3539(5) 0.6449(6) 0.2926(5) 0.093(3) Uani 0.483(8) 1 d D U . A 1
F6 F 0.2776(15) 0.5462(14) 0.3400(9) 0.068(3) Uani 0.483(8) 1 d D U . A 1
F7 F 1.0279(7) 0.7901(6) 0.4408(6) 0.092(4) Uani 0.560(15) 1 d D . . B 1
F8 F 0.9105(5) 0.8143(7) 0.3715(2) 0.081(3) Uani 0.560(15) 1 d D . . B 1
F9 F 0.9988(8) 0.9183(5) 0.4379(5) 0.069(3) Uani 0.560(15) 1 d D . . B 1
C30 C 0.6583(14) 0.5108(17) 0.3719(5) 0.040(4) Uani 0.483(8) 1 d D U . A 1
H30 H 0.722676 0.491154 0.385654 0.048 Uiso 0.483(8) 1 calc R . . A 1
C31 C 0.6133(12) 0.4945(12) 0.3119(5) 0.048(3) Uani 0.483(8) 1 d D U . A 1
C32 C 0.5126(11) 0.5094(9) 0.2881(6) 0.051(3) Uani 0.483(8) 1 d D U . A 1
H32 H 0.483624 0.497267 0.246789 0.061 Uiso 0.483(8) 1 calc R . . A 1
C33 C 0.4576(9) 0.5429(8) 0.3283(5) 0.047(3) Uani 0.483(8) 1 d D U . A 1
C34 C 0.5027(9) 0.5609(10) 0.3880(6) 0.041(3) Uani 0.483(8) 1 d D U . A 1
H34 H 0.458607 0.577856 0.414358 0.050 Uiso 0.483(8) 1 calc R . . A 1
C35 C 0.6709(10) 0.4605(9) 0.2659(5) 0.071(3) Uani 0.483(8) 1 d D U . A 1
C36 C 0.3507(7) 0.5619(8) 0.3056(4) 0.055(2) Uani 0.483(8) 1 d D U . A 1
F1A F 0.7160(12) 0.4063(8) 0.2807(6) 0.106(4) Uani 0.517(8) 1 d D U . A 2
F2A F 0.6328(7) 0.4639(10) 0.2119(3) 0.141(4) Uani 0.517(8) 1 d D U . A 2
F3A F 0.7752(6) 0.5397(6) 0.2668(4) 0.076(2) Uani 0.517(8) 1 d D U . A 2
F4A F 0.3216(5) 0.5891(6) 0.2624(3) 0.080(2) Uani 0.517(8) 1 d D U . A 2
F5A F 0.3560(4) 0.6790(3) 0.3442(3) 0.0677(17) Uani 0.517(8) 1 d D U . A 2
F6A F 0.2823(14) 0.5411(11) 0.3440(8) 0.059(3) Uani 0.517(8) 1 d D U . A 2
F7A F 1.0553(7) 0.8526(17) 0.4763(6) 0.150(6) Uani 0.440(15) 1 d D . . B 2
F8A F 0.9737(14) 0.7721(7) 0.3994(8) 0.125(9) Uani 0.440(15) 1 d D . . B 2
F9A F 0.9617(12) 0.9137(10) 0.4189(9) 0.113(6) Uani 0.440(15) 1 d D . . B 2
C30A C 0.6642(14) 0.5304(16) 0.3686(5) 0.039(4) Uani 0.517(8) 1 d D U . A 2
H30A H 0.735682 0.521515 0.379588 0.046 Uiso 0.517(8) 1 calc R . . A 2
C31A C 0.6154(11) 0.5175(11) 0.3083(5) 0.046(3) Uani 0.517(8) 1 d D U . A 2
C32A C 0.5139(9) 0.5381(8) 0.2916(5) 0.045(3) Uani 0.517(8) 1 d D U . A 2
H32A H 0.479472 0.528827 0.251087 0.054 Uiso 0.517(8) 1 calc R . . A 2
C33A C 0.4642(7) 0.5723(8) 0.3350(5) 0.043(2) Uani 0.517(8) 1 d D U . A 2
C34A C 0.5141(8) 0.5865(10) 0.3938(5) 0.039(3) Uani 0.517(8) 1 d D U . A 2
H34A H 0.483629 0.617318 0.422168 0.046 Uiso 0.517(8) 1 calc R . . A 2
C35A C 0.6806(9) 0.4811(8) 0.2672(5) 0.066(3) Uani 0.517(8) 1 d D U . A 2
C36A C 0.3544(8) 0.5953(8) 0.3214(4) 0.060(2) Uani 0.517(8) 1 d D U . A 2
F25 F 0.3368(3) 0.2751(3) -0.22344(18) 0.1266(14) Uani 1 1 d . . . . .
F26 F 0.2480(3) 0.1526(2) -0.20968(18) 0.1209(14) Uani 1 1 d . . . . .
F27 F 0.3545(2) 0.2369(3) -0.13774(14) 0.1089(12) Uani 1 1 d . . . . .
F28 F -0.16109(19) 0.3053(2) -0.24220(11) 0.0872(9) Uani 1 1 d . . . . .
F29 F -0.0554(3) 0.3784(3) -0.29009(15) 0.1225(13) Uani 1 1 d . . . . .
F30 F -0.0868(2) 0.2357(2) -0.29958(12) 0.0946(10) Uani 1 1 d . . . . .
F31 F 0.58718(18) 0.6624(2) -0.02950(11) 0.0799(8) Uani 1 1 d . . . . .
F32 F 0.46281(19) 0.66972(16) -0.10105(11) 0.0623(6) Uani 1 1 d . . . . .
F33 F 0.51137(19) 0.54541(16) -0.09310(11) 0.0654(6) Uani 1 1 d . . . . .
F34 F 0.25993(19) 0.6616(2) 0.14176(11) 0.0841(9) Uani 1 1 d . . . . .
F35 F 0.4158(2) 0.63233(19) 0.16421(10) 0.0789(8) Uani 1 1 d . . . . .
F36 F 0.4010(2) 0.75265(16) 0.12714(11) 0.0716(7) Uani 1 1 d . . . . .
O2 O 0.02699(19) 0.47936(18) -0.04704(11) 0.0415(6) Uani 1 1 d . . . . .
H2A H 0.040(4) 0.522(3) -0.065(2) 0.075(16) Uiso 1 1 d . . . . .
H2B H 0.000000 0.500000 0.000000 0.250 Uiso 1 2 d S T P . .
C53 C 0.0844(3) 0.3517(2) 0.00030(15) 0.0417(8) Uani 1 1 d . . . . .
C54 C 0.1538(3) 0.3322(3) 0.04790(16) 0.0481(9) Uani 1 1 d . . . . .
H54 H 0.227113 0.364953 0.057442 0.058 Uiso 1 1 calc R . . . .
C55 C 0.1180(3) 0.2655(3) 0.08190(18) 0.0548(10) Uani 1 1 d . . . . .
C56 C 0.0117(4) 0.2196(3) 0.0711(2) 0.0633(11) Uani 1 1 d . . . . .
H56 H -0.012830 0.175755 0.095277 0.076 Uiso 1 1 calc R . . . .
C57 C -0.0591(3) 0.2382(3) 0.02424(19) 0.0569(10) Uani 1 1 d . . . . .
C58 C -0.0225(3) 0.3027(3) -0.01038(17) 0.0486(9) Uani 1 1 d . . . . .
H58 H -0.072143 0.313965 -0.042667 0.058 Uiso 1 1 calc R . . . .
C59 C 0.1938(4) 0.2469(4) 0.1324(2) 0.0776(14) Uani 1 1 d D U . . .
C60 C -0.1773(4) 0.1904(4) 0.0114(2) 0.0755(14) Uani 1 1 d D . . . .
C61 C 0.2332(3) 0.4987(2) -0.01710(15) 0.0420(8) Uani 1 1 d . . . . .
C62 C 0.3162(3) 0.5228(2) -0.04874(15) 0.0422(8) Uani 1 1 d . . . . .
H62 H 0.309425 0.492126 -0.087428 0.051 Uiso 1 1 calc R . . . .
C63 C 0.4086(3) 0.5908(2) -0.02490(15) 0.0437(8) Uani 1 1 d . . . . .
C64 C 0.4210(3) 0.6376(2) 0.03102(16) 0.0441(8) Uani 1 1 d . . . . .
H64 H 0.483834 0.683842 0.047236 0.053 Uiso 1 1 calc R . . . .
C65 C 0.3389(3) 0.6153(2) 0.06296(15) 0.0432(8) Uani 1 1 d . . . . .
C66 C 0.2484(3) 0.5474(2) 0.03985(15) 0.0414(8) Uani 1 1 d . . . . .
H66 H 0.194505 0.532889 0.063066 0.050 Uiso 1 1 calc R . . . .
C67 C 0.4920(3) 0.6157(3) -0.06171(17) 0.0493(9) Uani 1 1 d . . . . .
C68 C 0.3526(3) 0.6649(3) 0.12307(17) 0.0509(9) Uani 1 1 d . . . . .
C69 C 0.1137(3) 0.3727(2) -0.10829(15) 0.0401(8) Uani 1 1 d . . . . .
C70 C 0.0277(3) 0.3646(2) -0.15546(15) 0.0434(8) Uani 1 1 d . . . . .
H70 H -0.029883 0.393280 -0.150067 0.052 Uiso 1 1 calc R . . . .
C71 C 0.0235(3) 0.3158(3) -0.21031(16) 0.0456(8) Uani 1 1 d . . . . .
C72 C 0.1065(3) 0.2749(3) -0.22019(17) 0.0493(9) Uani 1 1 d . . . . .
H72 H 0.104558 0.243003 -0.257920 0.059 Uiso 1 1 calc R . . . .
C73 C 0.1934(3) 0.2811(3) -0.17394(17) 0.0480(9) Uani 1 1 d . . . . .
C74 C 0.1960(3) 0.3287(2) -0.11875(16) 0.0443(8) Uani 1 1 d . . . . .
H74 H 0.255309 0.331287 -0.087442 0.053 Uiso 1 1 calc R . . . .
C75 C -0.0689(3) 0.3104(3) -0.25981(17) 0.0561(10) Uani 1 1 d . . . . .
C76 C 0.2814(4) 0.2373(3) -0.1847(2) 0.0691(13) Uani 1 1 d . . . . .
B2 B 0.1194(3) 0.4261(3) -0.04300(18) 0.0405(9) Uani 1 1 d . . . . .
F19 F 0.2975(13) 0.2594(18) 0.1229(10) 0.069(5) Uani 0.148(8) 1 d D U . C 1
F20 F 0.220(2) 0.3059(18) 0.1814(9) 0.091(5) Uani 0.148(8) 1 d D U . C 1
F21 F 0.178(2) 0.1705(14) 0.1542(12) 0.092(5) Uani 0.148(8) 1 d D U . C 1
F22 F -0.2415(6) 0.2429(5) 0.0181(6) 0.140(5) Uani 0.73(2) 1 d D U . D 1
F23 F -0.2003(10) 0.1401(13) -0.0395(5) 0.194(7) Uani 0.73(2) 1 d D U . D 1
F24 F -0.1986(6) 0.1333(7) 0.0512(6) 0.107(3) Uani 0.73(2) 1 d D U . D 1
F19A F 0.2369(6) 0.1784(5) 0.1162(2) 0.156(3) Uani 0.852(8) 1 d D . . C 2
F20A F 0.2708(5) 0.3151(4) 0.1570(3) 0.165(4) Uani 0.852(8) 1 d D . . C 2
F21A F 0.1445(3) 0.2157(4) 0.17469(17) 0.0952(16) Uani 0.852(8) 1 d D . . C 2
F22A F -0.2408(15) 0.2371(15) 0.0332(10) 0.110(10) Uani 0.27(2) 1 d D U . D 2
F23A F -0.2294(10) 0.1883(11) -0.0442(5) 0.055(5) Uani 0.27(2) 1 d D U . D 2
F24A F -0.1953(16) 0.1031(11) 0.0159(14) 0.100(7) Uani 0.27(2) 1 d D U . D 2

loop_
_atom_site_aniso_label
_atom_site_aniso_U_11
_atom_site_aniso_U_22
_atom_site_aniso_U_33
_atom_site_aniso_U_23
_atom_site_aniso_U_13
_atom_site_aniso_U_12
Fe1 0.0627(3) 0.0470(3) 0.0359(3) 0.0027(2) 0.0055(2) 0.0125(3)
Fe2 0.0516(3) 0.0483(3) 0.0399(3) 0.0035(2) 0.0095(2) 0.0073(2)
O3 0.094(2) 0.0449(15) 0.0493(16) 0.0057(12) 0.0287(16) 0.0213(15)
C1 0.060(2) 0.044(2) 0.0288(18) 0.0003(15) 0.0005(16) 0.0055(17)
C2 0.059(2) 0.042(2) 0.036(2) 0.0002(16) 0.0034(17) 0.0073(17)
C3 0.063(2) 0.049(2) 0.038(2) 0.0020(17) 0.0095(18) 0.0142(18)
C4 0.082(3) 0.043(2) 0.040(2) 0.0018(17) 0.003(2) 0.010(2)
C5 0.065(2) 0.054(2) 0.039(2) 0.0028(18) 0.0085(18) 0.005(2)
C6 0.061(2) 0.048(2) 0.035(2) -0.0030(16) 0.0056(17) 0.0065(18)
C7 0.071(3) 0.077(3) 0.051(3) 0.005(2) 0.007(2) 0.026(2)
C8 0.090(3) 0.065(3) 0.059(3) 0.012(2) -0.006(3) 0.022(3)
C9 0.077(3) 0.104(4) 0.048(3) 0.027(3) 0.006(2) 0.016(3)
C10 0.081(3) 0.096(4) 0.042(2) -0.007(2) -0.003(2) 0.028(3)
C11 0.082(3) 0.064(3) 0.053(3) 0.006(2) -0.007(2) 0.018(2)
C12 0.059(2) 0.048(2) 0.042(2) -0.0010(17) 0.0072(18) 0.0031(18)
C13 0.081(3) 0.051(2) 0.048(2) 0.0011(19) 0.015(2) 0.002(2)
C14 0.061(3) 0.073(3) 0.048(2) 0.004(2) 0.010(2) -0.008(2)
C15 0.058(3) 0.071(3) 0.056(3) 0.005(2) 0.010(2) 0.003(2)
C16 0.054(2) 0.061(2) 0.050(2) 0.0064(19) 0.0036(19) 0.016(2)
C17 0.082(3) 0.057(2) 0.038(2) 0.0044(19) 0.004(2) 0.000(2)
C18 0.054(2) 0.079(3) 0.046(2) 0.007(2) 0.0081(19) -0.007(2)
C19 0.052(2) 0.074(3) 0.056(3) 0.009(2) 0.011(2) 0.011(2)
C20 0.061(2) 0.058(2) 0.048(2) 0.0128(19) 0.0093(19) 0.009(2)
C21 0.059(2) 0.068(3) 0.042(2) 0.0039(19) 0.0086(19) 0.009(2)
C22 0.067(2) 0.043(2) 0.037(2) 0.0059(16) 0.0055(18) 0.0111(18)
C23 0.066(3) 0.052(2) 0.041(2) -0.0001(18) -0.0056(19) 0.018(2)
C24 0.076(3) 0.060(3) 0.041(2) 0.0053(19) 0.003(2) 0.027(2)
C25 0.089(3) 0.042(2) 0.043(2) 0.0100(17) 0.022(2) 0.020(2)
C26 0.075(3) 0.045(2) 0.052(2) -0.0051(18) 0.022(2) 0.003(2)
C27 0.056(2) 0.050(2) 0.046(2) -0.0044(18) 0.0129(18) -0.0005(18)
C28 0.095(4) 0.073(3) 0.061(3) 0.015(2) 0.027(3) 0.037(3)
F10 0.0921(18) 0.0507(14) 0.0603(15) 0.0017(11) 0.0199(13) 0.0218(13)
F11 0.0907(18) 0.0844(17) 0.0420(13) -0.0042(12) 0.0049(13) 0.0316(15)
F12 0.0619(15) 0.0655(15) 0.0840(18) -0.0128(13) 0.0237(13) 0.0144(12)
F13 0.0447(12) 0.0847(17) 0.0515(14) 0.0073(12) 0.0017(10) 0.0041(12)
F14 0.0625(14) 0.0900(17) 0.0385(12) -0.0010(12) 0.0033(11) 0.0222(13)
F15 0.0555(13) 0.0723(16) 0.0725(16) 0.0062(13) -0.0085(12) 0.0274(12)
F16 0.0552(15) 0.0580(15) 0.155(3) 0.0337(17) 0.0016(17) 0.0088(12)
F17 0.132(3) 0.0590(17) 0.134(3) -0.0081(18) 0.051(2) 0.0058(18)
F18 0.093(2) 0.0688(17) 0.118(3) 0.0458(18) -0.0108(18) 0.0113(15)
O1 0.0422(14) 0.0516(16) 0.0537(17) 0.0150(13) 0.0153(13) 0.0136(12)
C29 0.0412(15) 0.0414(19) 0.0509(15) 0.0130(14) 0.0037(12) 0.0060(14)
C37 0.0432(18) 0.047(2) 0.0360(19) 0.0092(15) 0.0112(15) 0.0084(16)
C38 0.0411(19) 0.053(2) 0.050(2) 0.0115(18) 0.0085(17) 0.0123(17)
C39 0.0435(19) 0.048(2) 0.053(2) 0.0131(17) 0.0131(18) 0.0129(16)
C40 0.0428(19) 0.054(2) 0.051(2) 0.0131(18) 0.0132(17) 0.0183(17)
C41 0.0432(19) 0.059(2) 0.0334(19) 0.0072(16) 0.0069(15) 0.0196(17)
C42 0.0451(19) 0.049(2) 0.0377(19) 0.0025(16) 0.0053(16) 0.0092(16)
C43 0.050(2) 0.059(3) 0.090(3) 0.026(2) 0.015(2) 0.020(2)
C44 0.053(2) 0.066(3) 0.036(2) 0.0065(18) 0.0031(17) 0.022(2)
C45 0.0394(18) 0.048(2) 0.0396(19) 0.0090(16) 0.0018(15) 0.0094(16)
C46 0.0473(19) 0.051(2) 0.0350(19) 0.0078(16) 0.0059(16) 0.0107(17)
C47 0.054(2) 0.044(2) 0.038(2) 0.0021(16) 0.0095(17) 0.0103(17)
C48 0.051(2) 0.045(2) 0.042(2) 0.0055(17) 0.0018(17) 0.0042(17)
C49 0.046(2) 0.044(2) 0.044(2) 0.0037(16) 0.0089(16) 0.0079(16)
C50 0.047(2) 0.049(2) 0.044(2) 0.0045(17) 0.0067(17) 0.0136(17)
C51 0.056(2) 0.057(2) 0.042(2) 0.0050(18) 0.0086(18) 0.0145(19)
C52 0.072(3) 0.046(2) 0.083(4) 0.015(2) 0.032(3) 0.008(2)
B1 0.0329(19) 0.051(2) 0.0513(19) 0.0104(18) 0.0098(15) 0.0133(17)
F1 0.095(5) 0.081(5) 0.037(4) -0.003(3) -0.012(4) 0.010(4)
F2 0.138(6) 0.077(4) 0.062(4) -0.026(3) -0.041(4) 0.043(4)
F3 0.182(9) 0.067(4) 0.095(8) 0.011(5) 0.080(7) 0.027(5)
F4 0.050(3) 0.141(6) 0.070(3) 0.002(3) -0.017(2) 0.013(4)
F5 0.063(4) 0.093(4) 0.140(9) 0.072(5) 0.023(5) 0.029(4)
F6 0.040(5) 0.095(7) 0.072(5) 0.042(4) 0.006(4) 0.015(5)
F7 0.074(5) 0.077(6) 0.163(10) 0.064(6) 0.063(6) 0.047(5)
F8 0.061(4) 0.125(6) 0.049(3) -0.005(3) 0.021(3) -0.001(4)
F9 0.069(6) 0.039(3) 0.094(5) -0.004(3) 0.036(5) -0.007(3)
C30 0.047(4) 0.024(9) 0.045(3) 0.013(4) 0.004(3) -0.002(5)
C31 0.068(5) 0.021(7) 0.047(3) 0.013(3) -0.003(3) 0.002(4)
C32 0.066(5) 0.023(7) 0.055(4) 0.017(4) -0.006(3) -0.003(4)
C33 0.050(4) 0.021(7) 0.059(4) 0.020(4) -0.006(2) -0.010(4)
C34 0.038(2) 0.020(8) 0.058(4) 0.018(4) -0.002(2) -0.008(4)
C35 0.107(6) 0.067(6) 0.029(4) 0.001(3) -0.005(3) 0.009(4)
C36 0.031(4) 0.074(4) 0.055(4) 0.034(3) -0.008(3) 0.006(3)
F1A 0.128(8) 0.075(5) 0.147(9) 0.026(6) 0.086(7) 0.043(6)
F2A 0.084(4) 0.265(13) 0.051(4) -0.029(5) -0.003(3) 0.023(5)
F3A 0.083(4) 0.080(4) 0.061(5) 0.002(3) 0.019(3) 0.006(3)
F4A 0.072(4) 0.121(7) 0.059(3) 0.034(3) 0.006(3) 0.044(5)
F5A 0.055(3) 0.067(3) 0.088(4) 0.027(2) 0.009(3) 0.024(2)
F6A 0.056(6) 0.065(4) 0.060(5) 0.019(4) 0.007(5) 0.019(4)
F7A 0.058(5) 0.242(18) 0.141(10) 0.034(12) 0.034(6) -0.005(8)
F8A 0.130(14) 0.084(7) 0.162(15) -0.041(9) 0.119(13) -0.021(8)
F9A 0.066(8) 0.128(11) 0.182(16) 0.093(10) 0.067(9) 0.038(7)
C30A 0.044(4) 0.024(9) 0.043(3) 0.013(3) 0.000(2) 0.002(5)
C31A 0.054(4) 0.033(9) 0.044(2) 0.013(3) -0.002(3) 0.001(4)
C32A 0.049(3) 0.025(7) 0.049(3) 0.011(4) -0.008(3) -0.006(4)
C33A 0.040(3) 0.025(7) 0.055(3) 0.015(3) -0.005(2) -0.009(3)
C34A 0.037(3) 0.017(7) 0.053(3) 0.011(3) -0.002(2) -0.006(4)
C35A 0.078(4) 0.054(4) 0.053(4) -0.020(4) -0.002(3) 0.004(3)
C36A 0.056(5) 0.068(3) 0.059(3) 0.025(3) 0.003(3) 0.018(3)
F25 0.100(2) 0.176(4) 0.152(3) 0.056(3) 0.078(3) 0.083(2)
F26 0.088(2) 0.094(2) 0.164(3) -0.059(2) -0.005(2) 0.0398(18)
F27 0.0784(18) 0.169(3) 0.079(2) -0.038(2) -0.0138(16) 0.077(2)
F28 0.0503(14) 0.159(3) 0.0498(15) -0.0028(16) -0.0010(12) 0.0349(16)
F29 0.111(2) 0.128(3) 0.094(2) 0.057(2) -0.0465(19) -0.016(2)
F30 0.0705(16) 0.130(3) 0.0644(17) -0.0470(17) -0.0172(14) 0.0333(17)
F31 0.0468(13) 0.119(2) 0.0580(15) -0.0035(15) 0.0109(12) -0.0127(14)
F32 0.0644(14) 0.0678(15) 0.0628(15) 0.0248(12) 0.0234(12) 0.0163(12)
F33 0.0664(15) 0.0630(14) 0.0750(17) 0.0062(12) 0.0366(13) 0.0156(12)
F34 0.0536(14) 0.116(2) 0.0644(16) -0.0397(15) 0.0166(12) -0.0044(14)
F35 0.0966(19) 0.0925(19) 0.0395(13) -0.0055(13) -0.0065(13) 0.0252(16)
F36 0.0858(17) 0.0588(14) 0.0567(15) -0.0161(12) 0.0132(13) -0.0037(13)
O2 0.0441(13) 0.0464(14) 0.0321(13) 0.0029(11) 0.0036(10) 0.0100(11)
C53 0.0434(19) 0.0450(19) 0.0341(18) 0.0010(15) 0.0042(15) 0.0088(16)
C54 0.049(2) 0.051(2) 0.043(2) 0.0044(17) 0.0086(17) 0.0084(17)
C55 0.059(2) 0.065(3) 0.046(2) 0.0164(19) 0.0114(19) 0.020(2)
C56 0.067(3) 0.063(3) 0.065(3) 0.022(2) 0.025(2) 0.011(2)
C57 0.057(2) 0.051(2) 0.059(3) 0.011(2) 0.014(2) 0.0019(19)
C58 0.0423(19) 0.057(2) 0.045(2) 0.0056(18) 0.0056(17) 0.0100(17)
C59 0.077(3) 0.098(4) 0.068(3) 0.036(3) 0.014(3) 0.033(3)
C60 0.076(3) 0.066(3) 0.078(4) 0.020(3) 0.020(3) -0.008(3)
C61 0.0437(19) 0.046(2) 0.0368(19) 0.0023(15) 0.0058(15) 0.0133(16)
C62 0.0418(18) 0.048(2) 0.0360(19) 0.0014(15) 0.0059(15) 0.0106(16)
C63 0.046(2) 0.044(2) 0.039(2) 0.0034(16) 0.0086(16) 0.0059(16)
C64 0.0406(18) 0.048(2) 0.042(2) 0.0044(16) 0.0036(16) 0.0090(16)
C65 0.0424(19) 0.049(2) 0.0342(19) -0.0023(16) 0.0038(15) 0.0069(16)
C66 0.0376(17) 0.046(2) 0.0365(19) 0.0014(15) 0.0022(15) 0.0069(15)
C67 0.049(2) 0.048(2) 0.044(2) 0.0004(18) 0.0074(18) 0.0003(18)
C68 0.0397(19) 0.061(3) 0.045(2) -0.0067(18) 0.0033(17) 0.0043(18)
C69 0.0427(18) 0.0409(19) 0.0328(18) 0.0024(14) 0.0028(15) 0.0049(15)
C70 0.0435(19) 0.050(2) 0.0348(19) 0.0003(16) 0.0054(15) 0.0095(16)
C71 0.0344(17) 0.061(2) 0.0380(19) -0.0018(17) 0.0028(15) 0.0092(16)
C72 0.0433(19) 0.059(2) 0.042(2) -0.0053(17) 0.0082(17) 0.0088(17)
C73 0.0375(18) 0.054(2) 0.050(2) -0.0065(18) 0.0029(17) 0.0137(16)
C74 0.0416(18) 0.046(2) 0.041(2) -0.0015(16) -0.0003(16) 0.0106(16)
C75 0.049(2) 0.078(3) 0.036(2) -0.007(2) 0.0033(17) 0.013(2)
C76 0.053(2) 0.084(3) 0.062(3) -0.026(2) 0.001(2) 0.019(2)
B2 0.0366(19) 0.047(2) 0.038(2) 0.0024(17) 0.0069(17) 0.0136(17)
F19 0.067(5) 0.078(11) 0.061(10) 0.024(9) -0.003(6) 0.021(6)
F20 0.093(14) 0.111(9) 0.078(6) 0.023(7) 0.005(7) 0.048(8)
F21 0.095(11) 0.101(6) 0.099(13) 0.046(6) 0.033(12) 0.037(7)
F22 0.051(4) 0.102(6) 0.274(12) 0.099(8) 0.012(5) 0.012(4)
F23 0.115(7) 0.223(14) 0.171(8) -0.119(9) 0.070(6) -0.097(8)
F24 0.071(3) 0.106(5) 0.165(8) 0.083(6) 0.047(5) 0.020(3)
F19A 0.176(6) 0.256(8) 0.100(3) 0.060(4) 0.029(4) 0.176(6)
F20A 0.117(5) 0.162(5) 0.159(6) 0.109(5) -0.082(4) -0.050(4)
F21A 0.093(3) 0.138(4) 0.062(2) 0.050(2) 0.0103(19) 0.028(3)
F22A 0.048(10) 0.144(19) 0.112(12) -0.078(13) 0.025(8) -0.005(10)
F23A 0.039(5) 0.075(8) 0.039(7) -0.006(5) 0.002(4) -0.007(5)
F24A 0.062(9) 0.105(12) 0.117(17) 0.045(11) 0.006(10) -0.026(8)

loop_
_atom_type_symbol
_atom_type_description
_atom_type_scat_dispersion_real
_atom_type_scat_dispersion_imag
_atom_type_scat_source
C C 0.0033 0.0016 'International Tables Vol C Tables 4.2.6.8 and 6.1.1.4'
H H 0.0000 0.0000 'International Tables Vol C Tables 4.2.6.8 and 6.1.1.4'
B B 0.0013 0.0007 'International Tables Vol C Tables 4.2.6.8 and 6.1.1.4'
F F 0.0171 0.0103 'International Tables Vol C Tables 4.2.6.8 and 6.1.1.4'
Fe Fe 0.3463 0.8444 'International Tables Vol C Tables 4.2.6.8 and 6.1.1.4'
O O 0.0106 0.0060 'International Tables Vol C Tables 4.2.6.8 and 6.1.1.4'

loop_
_geom_angle_atom_site_label_1
_geom_angle_atom_site_label_2
_geom_angle_atom_site_label_3
_geom_angle
_geom_angle_site_symmetry_1
_geom_angle_site_symmetry_3
_geom_angle_publ_flag
C2 Fe1 C3 41.23(14) . . ?
C2 Fe1 C4 68.40(15) . . ?
C2 Fe1 C5 68.68(16) . . ?
C2 Fe1 C7 127.13(17) . . ?
C2 Fe1 C9 160.12(18) . . ?
C2 Fe1 C10 126.74(18) . . ?
C2 Fe1 C11 112.85(17) . . ?
C3 Fe1 C4 40.12(15) . . ?
C3 Fe1 C5 67.84(15) . . ?
C3 Fe1 C7 110.58(17) . . ?
C3 Fe1 C10 164.7(2) . . ?
C3 Fe1 C11 128.33(18) . . ?
C5 Fe1 C4 39.92(15) . . ?
C5 Fe1 C10 120.39(18) . . ?
C5 Fe1 C11 158.68(17) . . ?
C6 Fe1 C2 41.66(14) . . ?
C6 Fe1 C3 68.95(15) . . ?
C6 Fe1 C4 67.73(16) . . ?
C6 Fe1 C5 40.15(15) . . ?
C6 Fe1 C7 163.65(18) . . ?
C6 Fe1 C8 154.84(19) . . ?
C6 Fe1 C9 120.66(18) . . ?
C6 Fe1 C10 108.24(17) . . ?
C6 Fe1 C11 126.45(17) . . ?
C7 Fe1 C4 123.18(17) . . ?
C7 Fe1 C5 155.93(18) . . ?
C7 Fe1 C10 67.62(18) . . ?
C7 Fe1 C11 40.22(18) . . ?
C8 Fe1 C2 159.47(18) . . ?
C8 Fe1 C3 120.89(18) . . ?
C8 Fe1 C4 103.97(19) . . ?
C8 Fe1 C5 118.44(19) . . ?
C8 Fe1 C7 40.12(19) . . ?
C8 Fe1 C9 40.39(19) . . ?
C8 Fe1 C10 68.3(2) . . ?
C8 Fe1 C11 68.1(2) . . ?
C9 Fe1 C3 154.1(2) . . ?
C9 Fe1 C4 117.6(2) . . ?
C9 Fe1 C5 103.14(19) . . ?
C9 Fe1 C7 67.32(19) . . ?
C9 Fe1 C10 40.6(2) . . ?
C9 Fe1 C11 68.0(2) . . ?
C10 Fe1 C4 154.1(2) . . ?
C10 Fe1 C11 40.47(19) . . ?
C11 Fe1 C4 161.40(18) . . ?
C12 Fe2 C13 41.70(16) . . ?
C12 Fe2 C14 68.85(16) . . ?
C12 Fe2 C15 68.24(17) . . ?
C12 Fe2 C16 41.43(15) . . ?
C12 Fe2 C17 129.00(16) . . ?
C12 Fe2 C18 113.48(16) . . ?
C12 Fe2 C19 124.92(16) . . ?
C12 Fe2 C21 162.78(17) . . ?
C13 Fe2 C14 40.65(16) . . ?
C13 Fe2 C15 68.17(19) . . ?
C13 Fe2 C17 166.65(17) . . ?
C13 Fe2 C18 128.74(18) . . ?
C13 Fe2 C19 108.57(19) . . ?
C14 Fe2 C15 40.08(18) . . ?
C14 Fe2 C18 161.8(2) . . ?
C15 Fe2 C18 158.09(19) . . ?
C16 Fe2 C13 69.42(18) . . ?
C16 Fe2 C14 68.00(18) . . ?
C16 Fe2 C15 39.80(16) . . ?
C16 Fe2 C17 109.84(18) . . ?
C16 Fe2 C18 126.51(18) . . ?
C16 Fe2 C19 161.60(16) . . ?
C17 Fe2 C14 152.36(17) . . ?
C17 Fe2 C15 120.37(19) . . ?
C17 Fe2 C18 40.34(17) . . ?
C17 Fe2 C19 67.66(19) . . ?
C19 Fe2 C14 123.15(19) . . ?
C19 Fe2 C15 157.83(17) . . ?
C19 Fe2 C18 39.79(17) . . ?
C20 Fe2 C12 156.78(17) . . ?
C20 Fe2 C13 118.37(17) . . ?
C20 Fe2 C14 103.44(18) . . ?
C20 Fe2 C15 120.66(17) . . ?
C20 Fe2 C16 157.62(16) . . ?
C20 Fe2 C17 67.65(17) . . ?
C20 Fe2 C18 67.02(17) . . ?
C20 Fe2 C19 40.01(15) . . ?
C20 Fe2 C21 40.41(16) . . ?
C21 Fe2 C13 151.61(17) . . ?
C21 Fe2 C14 116.00(17) . . ?
C21 Fe2 C15 104.18(17) . . ?
C21 Fe2 C16 123.07(17) . . ?
C21 Fe2 C17 40.33(16) . . ?
C21 Fe2 C18 67.54(16) . . ?
C21 Fe2 C19 67.73(17) . . ?
C25 O3 C28 116.3(3) . . ?
C2 C1 C22 116.6(3) . . ?
C12 C1 C2 125.3(3) . . ?
C12 C1 C22 118.1(3) . . ?
C1 C2 Fe1 118.4(3) . . ?
C1 C2 C3 129.0(3) . . ?
C1 C2 C6 124.1(3) . . ?
C3 C2 Fe1 69.7(2) . . ?
C3 C2 C6 106.1(3) . . ?
C6 C2 Fe1 68.7(2) . . ?
Fe1 C3 H3 125.8 . . ?
C2 C3 Fe1 69.1(2) . . ?
C2 C3 H3 125.9 . . ?
C4 C3 Fe1 70.8(2) . . ?
C4 C3 C2 108.2(3) . . ?
C4 C3 H3 125.9 . . ?
Fe1 C4 H4 127.3 . . ?
C3 C4 Fe1 69.1(2) . . ?
C3 C4 H4 125.7 . . ?
C5 C4 Fe1 69.5(2) . . ?
C5 C4 C3 108.5(3) . . ?
C5 C4 H4 125.7 . . ?
Fe1 C5 H5 126.5 . . ?
C4 C5 Fe1 70.6(2) . . ?
C4 C5 H5 125.7 . . ?
C6 C5 Fe1 68.8(2) . . ?
C6 C5 C4 108.7(3) . . ?
C6 C5 H5 125.7 . . ?
Fe1 C6 H6 125.1 . . ?
C2 C6 Fe1 69.6(2) . . ?
C2 C6 H6 125.8 . . ?
C5 C6 Fe1 71.0(2) . . ?
C5 C6 C2 108.4(3) . . ?
C5 C6 H6 125.8 . . ?
Fe1 C7 H7 126.4 . . ?
C8 C7 Fe1 69.3(3) . . ?
C8 C7 H7 125.4 . . ?
C8 C7 C11 109.2(4) . . ?
C11 C7 Fe1 70.4(3) . . ?
C11 C7 H7 125.4 . . ?
Fe1 C8 H8 124.8 . . ?
C7 C8 Fe1 70.6(3) . . ?
C7 C8 H8 126.1 . . ?
C7 C8 C9 107.8(4) . . ?
C9 C8 Fe1 70.2(3) . . ?
C9 C8 H8 126.1 . . ?
Fe1 C9 H9 126.1 . . ?
C8 C9 Fe1 69.4(3) . . ?
C8 C9 H9 125.8 . . ?
C8 C9 C10 108.5(4) . . ?
C10 C9 Fe1 70.3(3) . . ?
C10 C9 H9 125.8 . . ?
Fe1 C10 H10 126.3 . . ?
C9 C10 Fe1 69.0(3) . . ?
C9 C10 H10 126.4 . . ?
C9 C10 C11 107.3(4) . . ?
C11 C10 Fe1 69.9(3) . . ?
C11 C10 H10 126.4 . . ?
Fe1 C11 H11 126.2 . . ?
C7 C11 Fe1 69.4(3) . . ?
C7 C11 C10 107.2(4) . . ?
C7 C11 H11 126.4 . . ?
C10 C11 Fe1 69.7(3) . . ?
C10 C11 H11 126.4 . . ?
C1 C12 Fe2 112.7(3) . . ?
C1 C12 C13 122.3(4) . . ?
C1 C12 C16 128.5(4) . . ?
C13 C12 Fe2 69.3(2) . . ?
C16 C12 Fe2 69.4(2) . . ?
C16 C12 C13 106.8(3) . . ?
Fe2 C13 H13 125.9 . . ?
C12 C13 Fe2 69.0(2) . . ?
C12 C13 H13 126.4 . . ?
C14 C13 Fe2 70.2(2) . . ?
C14 C13 C12 107.2(4) . . ?
C14 C13 H13 126.4 . . ?
Fe2 C14 H14 126.6 . . ?
C13 C14 Fe2 69.1(2) . . ?
C13 C14 H14 125.8 . . ?
C15 C14 Fe2 70.0(3) . . ?
C15 C14 C13 108.3(4) . . ?
C15 C14 H14 125.8 . . ?
Fe2 C15 H15 127.0 . . ?
C14 C15 Fe2 69.9(3) . . ?
C14 C15 H15 125.2 . . ?
C16 C15 Fe2 69.5(2) . . ?
C16 C15 C14 109.6(4) . . ?
C16 C15 H15 125.2 . . ?
Fe2 C16 H16 125.7 . . ?
C12 C16 Fe2 69.2(2) . . ?
C12 C16 H16 126.0 . . ?
C15 C16 Fe2 70.7(3) . . ?
C15 C16 C12 108.1(4) . . ?
C15 C16 H16 126.0 . . ?
Fe2 C17 H17 125.4 . . ?
C18 C17 Fe2 70.5(2) . . ?
C18 C17 H17 126.2 . . ?
C21 C17 Fe2 69.4(2) . . ?
C21 C17 H17 126.2 . . ?
C21 C17 C18 107.6(4) . . ?
Fe2 C18 H18 126.9 . . ?
C17 C18 Fe2 69.2(2) . . ?
C17 C18 H18 126.0 . . ?
C19 C18 Fe2 69.5(2) . . ?
C19 C18 C17 108.1(4) . . ?
C19 C18 H18 126.0 . . ?
Fe2 C19 H19 125.5 . . ?
C18 C19 Fe2 70.7(3) . . ?
C18 C19 H19 126.0 . . ?
C20 C19 Fe2 69.4(2) . . ?
C20 C19 C18 108.0(4) . . ?
C20 C19 H19 126.0 . . ?
Fe2 C20 H20 125.4 . . ?
C19 C20 Fe2 70.6(2) . . ?
C19 C20 H20 125.7 . . ?
C19 C20 C21 108.7(4) . . ?
C21 C20 Fe2 69.9(2) . . ?
C21 C20 H20 125.7 . . ?
Fe2 C21 H21 125.5 . . ?
C17 C21 Fe2 70.2(2) . . ?
C17 C21 H21 126.2 . . ?
C20 C21 Fe2 69.7(2) . . ?
C20 C21 C17 107.7(4) . . ?
C20 C21 H21 126.2 . . ?
C23 C22 C1 120.8(3) . . ?
C27 C22 C1 121.2(4) . . ?
C27 C22 C23 118.0(4) . . ?
C22 C23 H23 119.1 . . ?
C24 C23 C22 121.8(4) . . ?
C24 C23 H23 119.1 . . ?
C23 C24 H24 120.6 . . ?
C23 C24 C25 118.8(4) . . ?
C25 C24 H24 120.6 . . ?
O3 C25 C24 122.9(4) . . ?
O3 C25 C26 116.0(4) . . ?
C26 C25 C24 121.0(4) . . ?
C25 C26 H26 120.2 . . ?
C27 C26 C25 119.5(4) . . ?
C27 C26 H26 120.2 . . ?
C22 C27 H27 119.6 . . ?
C26 C27 C22 120.8(4) . . ?
C26 C27 H27 119.6 . . ?
O3 C28 H28A 109.5 . . ?
O3 C28 H28B 109.5 . . ?
O3 C28 H28C 109.5 . . ?
H28A C28 H28B 109.5 . . ?
H28A C28 H28C 109.5 . . ?
H28B C28 H28C 109.5 . . ?
H1A O1 H1B 114(4) . . ?
B1 O1 H1A 115(4) . . ?
B1 O1 H1B 115.5(3) . . ?
C30 C29 B1 121.5(7) . . ?
C30 C29 C34 112.1(8) . . ?
C34 C29 B1 125.6(6) . . ?
C30A C29 B1 123.4(6) . . ?
C30A C29 C34A 116.5(8) . . ?
C34A C29 B1 117.2(5) . . ?
C38 C37 C42 115.8(3) . . ?
C38 C37 B1 119.1(3) . . ?
C42 C37 B1 124.8(3) . . ?
C37 C38 H38 118.6 . . ?
C39 C38 C37 122.9(4) . . ?
C39 C38 H38 118.6 . . ?
C38 C39 C40 119.9(3) . . ?
C38 C39 C43 120.1(4) . . ?
C40 C39 C43 120.0(3) . . ?
C39 C40 H40 120.9 . . ?
C41 C40 C39 118.2(3) . . ?
C41 C40 H40 120.9 . . ?
C40 C41 C42 121.4(3) . . ?
C40 C41 C44 119.9(3) . . ?
C42 C41 C44 118.7(3) . . ?
C37 C42 H42 119.1 . . ?
C41 C42 C37 121.7(3) . . ?
C41 C42 H42 119.1 . . ?
F16 C43 F17 104.5(4) . . ?
F16 C43 F18 107.7(4) . . ?
F16 C43 C39 114.0(3) . . ?
F17 C43 C39 112.2(3) . . ?
F18 C43 F17 104.3(4) . . ?
F18 C43 C39 113.3(4) . . ?
F13 C44 F14 104.9(3) . . ?
F13 C44 C41 113.6(3) . . ?
F14 C44 C41 111.9(3) . . ?
F15 C44 F13 106.7(3) . . ?
F15 C44 F14 105.8(3) . . ?
F15 C44 C41 113.2(3) . . ?
C46 C45 C50 115.3(3) . . ?
C46 C45 B1 125.1(3) . . ?
C50 C45 B1 119.5(3) . . ?
C45 C46 H46 118.7 . . ?
C47 C46 C45 122.5(3) . . ?
C47 C46 H46 118.7 . . ?
C46 C47 C48 120.6(3) . . ?
C46 C47 C51 120.4(3) . . ?
C48 C47 C51 118.9(3) . . ?
C47 C48 H48 121.0 . . ?
C49 C48 C47 118.1(3) . . ?
C49 C48 H48 121.0 . . ?
C48 C49 C52 119.9(3) . . ?
C50 C49 C48 120.7(3) . . ?
C50 C49 C52 119.4(3) . . ?
C45 C50 H50 118.6 . . ?
C49 C50 C45 122.7(3) . . ?
C49 C50 H50 118.6 . . ?
F10 C51 F11 105.0(3) . . ?
F10 C51 F12 106.3(3) . . ?
F10 C51 C47 114.0(3) . . ?
F11 C51 C47 112.4(3) . . ?
F12 C51 F11 105.4(3) . . ?
F12 C51 C47 113.0(3) . . ?
F7 C52 C49 116.4(5) . . ?
F7 C52 F8 105.9(6) . . ?
F7 C52 F9 108.6(6) . . ?
F8 C52 C49 108.4(4) . . ?
F9 C52 C49 116.0(5) . . ?
F9 C52 F8 99.7(6) . . ?
F7A C52 C49 107.0(5) . . ?
F8A C52 C49 118.3(5) . . ?
F8A C52 F7A 99.5(10) . . ?
F8A C52 F9A 120.1(11) . . ?
F9A C52 C49 111.1(7) . . ?
F9A C52 F7A 96.4(9) . . ?
O1 B1 C29 105.3(3) . . ?
O1 B1 C37 106.7(3) . . ?
O1 B1 C45 108.8(3) . . ?
C29 B1 C37 113.3(3) . . ?
C29 B1 C45 107.5(3) . . ?
C45 B1 C37 114.8(3) . . ?
C29 C30 H30 119.5 . . ?
C31 C30 C29 121.0(11) . . ?
C31 C30 H30 119.5 . . ?
C30 C31 C32 124.2(10) . . ?
C30 C31 C35 122.8(10) . . ?
C32 C31 C35 113.1(10) . . ?
C31 C32 H32 122.3 . . ?
C33 C32 C31 115.4(10) . . ?
C33 C32 H32 122.3 . . ?
C32 C33 C34 120.8(9) . . ?
C32 C33 C36 118.1(9) . . ?
C34 C33 C36 121.0(9) . . ?
C29 C34 H34 117.6 . . ?
C33 C34 C29 124.8(10) . . ?
C33 C34 H34 117.6 . . ?
F1 C35 C31 110.2(10) . . ?
F2 C35 F1 108.1(10) . . ?
F2 C35 F3 108.4(9) . . ?
F2 C35 C31 109.0(11) . . ?
F3 C35 F1 108.4(12) . . ?
F3 C35 C31 112.7(12) . . ?
F4 C36 C33 110.2(9) . . ?
F5 C36 F4 105.3(9) . . ?
F5 C36 F6 106.5(13) . . ?
F5 C36 C33 114.8(8) . . ?
F6 C36 F4 103.2(11) . . ?
F6 C36 C33 115.7(12) . . ?
C29 C30A H30A 119.3 . . ?
C29 C30A C31A 121.4(10) . . ?
C31A C30A H30A 119.3 . . ?
C30A C31A C35A 114.5(8) . . ?
C32A C31A C30A 119.5(9) . . ?
C32A C31A C35A 126.0(9) . . ?
C31A C32A H32A 120.4 . . ?
C33A C32A C31A 119.2(9) . . ?
C33A C32A H32A 120.4 . . ?
C32A C33A C36A 123.0(8) . . ?
C34A C33A C32A 120.7(8) . . ?
C34A C33A C36A 116.3(8) . . ?
C29 C34A H34A 119.4 . . ?
C33A C34A C29 121.3(8) . . ?
C33A C34A H34A 119.4 . . ?
F1A C35A F3A 101.2(10) . . ?
F1A C35A C31A 116.1(10) . . ?
F2A C35A F1A 106.7(10) . . ?
F2A C35A F3A 103.8(9) . . ?
F2A C35A C31A 114.6(9) . . ?
F3A C35A C31A 113.0(10) . . ?
F4A C36A C33A 109.9(8) . . ?
F5A C36A F4A 107.1(8) . . ?
F5A C36A F6A 106.3(10) . . ?
F5A C36A C33A 112.2(8) . . ?
F6A C36A F4A 110.2(12) . . ?
F6A C36A C33A 111.0(11) . . ?
H2A O2 H2B 113(3) . . ?
B2 O2 H2A 111(3) . . ?
B2 O2 H2B 115.4(2) . . ?
C54 C53 C58 116.3(3) . . ?
C54 C53 B2 125.0(3) . . ?
C58 C53 B2 118.7(3) . . ?
C53 C54 H54 119.3 . . ?
C53 C54 C55 121.4(4) . . ?
C55 C54 H54 119.3 . . ?
C54 C55 C59 119.9(4) . . ?
C56 C55 C54 120.9(4) . . ?
C56 C55 C59 119.1(4) . . ?
C55 C56 H56 120.6 . . ?
C55 C56 C57 118.8(4) . . ?
C57 C56 H56 120.6 . . ?
C56 C57 C58 120.0(4) . . ?
C56 C57 C60 120.5(4) . . ?
C58 C57 C60 119.4(4) . . ?
C53 C58 H58 118.8 . . ?
C57 C58 C53 122.5(4) . . ?
C57 C58 H58 118.8 . . ?
F19 C59 C55 112.4(9) . . ?
F20 C59 C55 117.9(11) . . ?
F20 C59 F19 94.3(15) . . ?
F21 C59 C55 122.7(12) . . ?
F21 C59 F19 104.2(15) . . ?
F21 C59 F20 100.9(17) . . ?
F19A C59 C55 110.6(5) . . ?
F19A C59 F21A 101.6(5) . . ?
F20A C59 C55 114.8(5) . . ?
F20A C59 F19A 108.7(6) . . ?
F20A C59 F21A 107.2(6) . . ?
F21A C59 C55 112.9(4) . . ?
F22 C60 C57 114.0(6) . . ?
F22 C60 F23 114.4(11) . . ?
F22 C60 F24 101.5(6) . . ?
F23 C60 C57 109.6(6) . . ?
F23 C60 F24 105.8(7) . . ?
F24 C60 C57 110.9(6) . . ?
F22A C60 C57 114.2(10) . . ?
F22A C60 F23A 92.2(11) . . ?
F22A C60 F24A 117.2(15) . . ?
F23A C60 C57 115.1(6) . . ?
F24A C60 C57 114.6(10) . . ?
F24A C60 F23A 100.5(11) . . ?
C62 C61 C66 116.0(3) . . ?
C62 C61 B2 125.1(3) . . ?
C66 C61 B2 118.7(3) . . ?
C61 C62 H62 119.1 . . ?
C63 C62 C61 121.7(3) . . ?
C63 C62 H62 119.1 . . ?
C62 C63 C67 119.1(3) . . ?
C64 C63 C62 120.9(3) . . ?
C64 C63 C67 120.0(3) . . ?
C63 C64 H64 120.9 . . ?
C63 C64 C65 118.2(3) . . ?
C65 C64 H64 120.9 . . ?
C64 C65 C68 118.2(3) . . ?
C66 C65 C64 120.9(3) . . ?
C66 C65 C68 120.8(3) . . ?
C61 C66 H66 118.9 . . ?
C65 C66 C61 122.2(3) . . ?
C65 C66 H66 118.9 . . ?
F31 C67 F32 105.1(3) . . ?
F31 C67 C63 112.6(3) . . ?
F32 C67 C63 112.0(3) . . ?
F33 C67 F31 107.1(3) . . ?
F33 C67 F32 105.5(3) . . ?
F33 C67 C63 113.9(3) . . ?
F34 C68 F35 105.7(3) . . ?
F34 C68 F36 107.1(3) . . ?
F34 C68 C65 113.3(3) . . ?
F35 C68 C65 112.7(3) . . ?
F36 C68 F35 104.6(3) . . ?
F36 C68 C65 112.8(3) . . ?
C70 C69 C74 116.4(3) . . ?
C70 C69 B2 123.5(3) . . ?
C74 C69 B2 120.1(3) . . ?
C69 C70 H70 118.9 . . ?
C69 C70 C71 122.1(3) . . ?
C71 C70 H70 118.9 . . ?
C70 C71 C75 120.3(3) . . ?
C72 C71 C70 120.6(3) . . ?
C72 C71 C75 119.0(3) . . ?
C71 C72 H72 120.6 . . ?
C71 C72 C73 118.8(3) . . ?
C73 C72 H72 120.6 . . ?
C72 C73 C74 120.2(3) . . ?
C72 C73 C76 118.5(3) . . ?
C74 C73 C76 121.3(4) . . ?
C69 C74 H74 119.1 . . ?
C73 C74 C69 121.8(3) . . ?
C73 C74 H74 119.1 . . ?
F28 C75 F30 103.9(3) . . ?
F28 C75 C71 112.8(3) . . ?
F29 C75 F28 107.7(4) . . ?
F29 C75 F30 105.4(4) . . ?
F29 C75 C71 113.2(4) . . ?
F30 C75 C71 113.1(3) . . ?
F25 C76 C73 113.1(4) . . ?
F26 C76 F25 102.0(4) . . ?
F26 C76 F27 106.0(4) . . ?
F26 C76 C73 113.6(4) . . ?
F27 C76 F25 105.5(4) . . ?
F27 C76 C73 115.3(4) . . ?
O2 B2 C53 102.9(3) . . ?
O2 B2 C61 107.7(3) . . ?
O2 B2 C69 108.4(3) . . ?
C61 B2 C53 114.8(3) . . ?
C61 B2 C69 113.7(3) . . ?
C69 B2 C53 108.6(3) . . ?

loop_
_geom_bond_atom_site_label_1
_geom_bond_atom_site_label_2
_geom_bond_distance
_geom_bond_site_symmetry_2
_geom_bond_publ_flag
Fe1 C2 2.036(4) . ?
Fe1 C3 2.044(4) . ?
Fe1 C4 2.066(4) . ?
Fe1 C5 2.052(4) . ?
Fe1 C6 2.024(4) . ?
Fe1 C7 2.044(5) . ?
Fe1 C8 2.028(5) . ?
Fe1 C9 2.038(5) . ?
Fe1 C10 2.055(4) . ?
Fe1 C11 2.058(5) . ?
Fe2 C12 2.038(4) . ?
Fe2 C13 2.041(4) . ?
Fe2 C14 2.056(4) . ?
Fe2 C15 2.056(5) . ?
Fe2 C16 2.040(4) . ?
Fe2 C17 2.049(4) . ?
Fe2 C18 2.066(4) . ?
Fe2 C19 2.051(4) . ?
Fe2 C20 2.035(4) . ?
Fe2 C21 2.038(4) . ?
O3 C25 1.374(4) . ?
O3 C28 1.452(6) . ?
C1 C2 1.435(5) . ?
C1 C12 1.426(5) . ?
C1 C22 1.476(5) . ?
C2 C3 1.436(5) . ?
C2 C6 1.443(5) . ?
C3 H3 0.9500 . ?
C3 C4 1.410(5) . ?
C4 H4 0.9500 . ?
C4 C5 1.406(5) . ?
C5 H5 0.9500 . ?
C5 C6 1.399(5) . ?
C6 H6 0.9500 . ?
C7 H7 0.9500 . ?
C7 C8 1.397(7) . ?
C7 C11 1.411(6) . ?
C8 H8 0.9500 . ?
C8 C9 1.404(7) . ?
C9 H9 0.9500 . ?
C9 C10 1.421(7) . ?
C10 H10 0.9500 . ?
C10 C11 1.423(7) . ?
C11 H11 0.9500 . ?
C12 C13 1.452(6) . ?
C12 C16 1.443(5) . ?
C13 H13 0.9500 . ?
C13 C14 1.423(6) . ?
C14 H14 0.9500 . ?
C14 C15 1.409(6) . ?
C15 H15 0.9500 . ?
C15 C16 1.394(6) . ?
C16 H16 0.9500 . ?
C17 H17 0.9500 . ?
C17 C18 1.419(6) . ?
C17 C21 1.409(6) . ?
C18 H18 0.9500 . ?
C18 C19 1.401(6) . ?
C19 H19 0.9500 . ?
C19 C20 1.398(5) . ?
C20 H20 0.9500 . ?
C20 C21 1.407(6) . ?
C21 H21 0.9500 . ?
C22 C23 1.400(6) . ?
C22 C27 1.393(5) . ?
C23 H23 0.9500 . ?
C23 C24 1.374(5) . ?
C24 H24 0.9500 . ?
C24 C25 1.383(6) . ?
C25 C26 1.383(6) . ?
C26 H26 0.9500 . ?
C26 C27 1.380(5) . ?
C27 H27 0.9500 . ?
C28 H28A 0.9800 . ?
C28 H28B 0.9800 . ?
C28 H28C 0.9800 . ?
F10 C51 1.330(5) . ?
F11 C51 1.349(5) . ?
F12 C51 1.337(4) . ?
F13 C44 1.348(4) . ?
F14 C44 1.349(4) . ?
F15 C44 1.334(4) . ?
F16 C43 1.313(5) . ?
F17 C43 1.339(5) . ?
F18 C43 1.325(5) . ?
O1 H1A 0.88(6) . ?
O1 H1B 1.232(3) . ?
O1 B1 1.566(4) . ?
C29 B1 1.608(6) . ?
C29 C30 1.414(10) . ?
C29 C34 1.417(9) . ?
C29 C30A 1.398(10) . ?
C29 C34A 1.415(9) . ?
C37 C38 1.395(5) . ?
C37 C42 1.396(5) . ?
C37 B1 1.621(5) . ?
C38 H38 0.9500 . ?
C38 C39 1.392(5) . ?
C39 C40 1.395(5) . ?
C39 C43 1.487(6) . ?
C40 H40 0.9500 . ?
C40 C41 1.374(5) . ?
C41 C42 1.394(5) . ?
C41 C44 1.490(5) . ?
C42 H42 0.9500 . ?
C45 C46 1.393(5) . ?
C45 C50 1.408(5) . ?
C45 B1 1.619(5) . ?
C46 H46 0.9500 . ?
C46 C47 1.389(5) . ?
C47 C48 1.392(5) . ?
C47 C51 1.483(5) . ?
C48 H48 0.9500 . ?
C48 C49 1.384(5) . ?
C49 C50 1.380(5) . ?
C49 C52 1.494(5) . ?
C50 H50 0.9500 . ?
C52 F7 1.230(7) . ?
C52 F8 1.423(7) . ?
C52 F9 1.304(9) . ?
C52 F7A 1.446(11) . ?
C52 F8A 1.227(8) . ?
C52 F9A 1.306(14) . ?
F1 C35 1.337(12) . ?
F2 C35 1.303(11) . ?
F3 C35 1.328(11) . ?
F4 C36 1.348(11) . ?
F5 C36 1.317(11) . ?
F6 C36 1.331(11) . ?
C30 H30 0.9500 . ?
C30 C31 1.387(11) . ?
C31 C32 1.389(11) . ?
C31 C35 1.504(11) . ?
C32 H32 0.9500 . ?
C32 C33 1.378(11) . ?
C33 C34 1.383(10) . ?
C33 C36 1.480(10) . ?
C34 H34 0.9500 . ?
F1A C35A 1.350(11) . ?
F2A C35A 1.299(10) . ?
F3A C35A 1.355(11) . ?
F4A C36A 1.346(11) . ?
F5A C36A 1.322(11) . ?
F6A C36A 1.322(11) . ?
C30A H30A 0.9500 . ?
C30A C31A 1.408(10) . ?
C31A C32A 1.402(10) . ?
C31A C35A 1.504(10) . ?
C32A H32A 0.9500 . ?
C32A C33A 1.391(10) . ?
C33A C34A 1.380(10) . ?
C33A C36A 1.509(10) . ?
C34A H34A 0.9500 . ?
F25 C76 1.337(6) . ?
F26 C76 1.311(5) . ?
F27 C76 1.312(5) . ?
F28 C75 1.305(4) . ?
F29 C75 1.303(5) . ?
F30 C75 1.344(5) . ?
F31 C67 1.339(4) . ?
F32 C67 1.340(4) . ?
F33 C67 1.321(4) . ?
F34 C68 1.326(4) . ?
F35 C68 1.343(5) . ?
F36 C68 1.337(4) . ?
O2 H2A 0.81(5) . ?
O2 H2B 1.228(2) . ?
O2 B2 1.559(4) . ?
C53 C54 1.391(5) . ?
C53 C58 1.391(5) . ?
C53 B2 1.627(5) . ?
C54 H54 0.9500 . ?
C54 C55 1.394(5) . ?
C55 C56 1.370(6) . ?
C55 C59 1.478(6) . ?
C56 H56 0.9500 . ?
C56 C57 1.383(6) . ?
C57 C58 1.384(5) . ?
C57 C60 1.510(6) . ?
C58 H58 0.9500 . ?
C59 F19 1.365(15) . ?
C59 F20 1.324(17) . ?
C59 F21 1.301(15) . ?
C59 F19A 1.324(7) . ?
C59 F20A 1.287(7) . ?
C59 F21A 1.326(6) . ?
C60 F22 1.273(8) . ?
C60 F23 1.293(8) . ?
C60 F24 1.349(8) . ?
C60 F22A 1.314(13) . ?
C60 F23A 1.340(12) . ?
C60 F24A 1.315(14) . ?
C61 C62 1.401(5) . ?
C61 C66 1.409(5) . ?
C61 B2 1.623(5) . ?
C62 H62 0.9500 . ?
C62 C63 1.397(5) . ?
C63 C64 1.382(5) . ?
C63 C67 1.490(5) . ?
C64 H64 0.9500 . ?
C64 C65 1.392(5) . ?
C65 C66 1.377(5) . ?
C65 C68 1.481(5) . ?
C66 H66 0.9500 . ?
C69 C70 1.392(5) . ?
C69 C74 1.401(5) . ?
C69 B2 1.626(5) . ?
C70 H70 0.9500 . ?
C70 C71 1.393(5) . ?
C71 C72 1.377(5) . ?
C71 C75 1.487(5) . ?
C72 H72 0.9500 . ?
C72 C73 1.390(5) . ?
C73 C74 1.397(5) . ?
C73 C76 1.465(5) . ?
C74 H74 0.9500 . ?

loop_
_geom_torsion_atom_site_label_1
_geom_torsion_atom_site_label_2
_geom_torsion_atom_site_label_3
_geom_torsion_atom_site_label_4
_geom_torsion
_geom_torsion_site_symmetry_1
_geom_torsion_site_symmetry_2
_geom_torsion_site_symmetry_3
_geom_torsion_site_symmetry_4
_geom_torsion_publ_flag
Fe1 C2 C3 C4 -60.2(3) . . . . ?
Fe1 C2 C6 C5 60.7(3) . . . . ?
Fe1 C3 C4 C5 -58.4(3) . . . . ?
Fe1 C4 C5 C6 -58.4(3) . . . . ?
Fe1 C5 C6 C2 -59.8(3) . . . . ?
Fe1 C7 C8 C9 60.6(3) . . . . ?
Fe1 C7 C11 C10 -59.6(3) . . . . ?
Fe1 C8 C9 C10 59.7(3) . . . . ?
Fe1 C9 C10 C11 59.7(3) . . . . ?
Fe1 C10 C11 C7 59.4(3) . . . . ?
Fe2 C12 C13 C14 60.1(3) . . . . ?
Fe2 C12 C16 C15 -60.3(3) . . . . ?
Fe2 C13 C14 C15 59.2(3) . . . . ?
Fe2 C14 C15 C16 58.3(3) . . . . ?
Fe2 C15 C16 C12 59.3(3) . . . . ?
Fe2 C17 C18 C19 -58.8(3) . . . . ?
Fe2 C17 C21 C20 59.9(3) . . . . ?
Fe2 C18 C19 C20 -59.6(3) . . . . ?
Fe2 C19 C20 C21 -59.8(3) . . . . ?
Fe2 C20 C21 C17 -60.2(3) . . . . ?
O3 C25 C26 C27 -178.5(3) . . . . ?
C1 C2 C3 Fe1 -110.7(4) . . . . ?
C1 C2 C3 C4 -170.9(4) . . . . ?
C1 C2 C6 Fe1 110.7(4) . . . . ?
C1 C2 C6 C5 171.4(4) . . . . ?
C1 C12 C13 Fe2 104.4(4) . . . . ?
C1 C12 C13 C14 164.5(4) . . . . ?
C1 C12 C16 Fe2 -103.1(4) . . . . ?
C1 C12 C16 C15 -163.4(4) . . . . ?
C1 C22 C23 C24 -179.5(4) . . . . ?
C1 C22 C27 C26 178.4(4) . . . . ?
C2 C1 C12 Fe2 -75.7(4) . . . . ?
C2 C1 C12 C13 -154.8(4) . . . . ?
C2 C1 C12 C16 5.3(7) . . . . ?
C2 C1 C22 C23 46.3(5) . . . . ?
C2 C1 C22 C27 -132.8(4) . . . . ?
C2 C3 C4 Fe1 59.2(3) . . . . ?
C2 C3 C4 C5 0.7(5) . . . . ?
C3 C2 C6 Fe1 -59.9(3) . . . . ?
C3 C2 C6 C5 0.8(4) . . . . ?
C3 C4 C5 Fe1 58.2(3) . . . . ?
C3 C4 C5 C6 -0.3(5) . . . . ?
C4 C5 C6 Fe1 59.5(3) . . . . ?
C4 C5 C6 C2 -0.3(5) . . . . ?
C6 C2 C3 Fe1 59.3(3) . . . . ?
C6 C2 C3 C4 -0.9(4) . . . . ?
C7 C8 C9 Fe1 -60.8(3) . . . . ?
C7 C8 C9 C10 -1.1(6) . . . . ?
C8 C7 C11 Fe1 58.6(3) . . . . ?
C8 C7 C11 C10 -1.0(5) . . . . ?
C8 C9 C10 Fe1 -59.1(3) . . . . ?
C8 C9 C10 C11 0.5(5) . . . . ?
C9 C10 C11 Fe1 -59.1(3) . . . . ?
C9 C10 C11 C7 0.3(5) . . . . ?
C11 C7 C8 Fe1 -59.3(3) . . . . ?
C11 C7 C8 C9 1.3(5) . . . . ?
C12 C1 C2 Fe1 -77.5(4) . . . . ?
C12 C1 C2 C3 8.5(7) . . . . ?
C12 C1 C2 C6 -159.9(4) . . . . ?
C12 C1 C22 C23 -133.5(4) . . . . ?
C12 C1 C22 C27 47.4(5) . . . . ?
C12 C13 C14 Fe2 -59.4(3) . . . . ?
C12 C13 C14 C15 -0.2(5) . . . . ?
C13 C12 C16 Fe2 59.4(3) . . . . ?
C13 C12 C16 C15 -0.9(5) . . . . ?
C13 C14 C15 Fe2 -58.6(3) . . . . ?
C13 C14 C15 C16 -0.4(5) . . . . ?
C14 C15 C16 Fe2 -58.6(3) . . . . ?
C14 C15 C16 C12 0.8(5) . . . . ?
C16 C12 C13 Fe2 -59.5(3) . . . . ?
C16 C12 C13 C14 0.7(5) . . . . ?
C17 C18 C19 Fe2 58.6(3) . . . . ?
C17 C18 C19 C20 -1.0(5) . . . . ?
C18 C17 C21 Fe2 -60.5(3) . . . . ?
C18 C17 C21 C20 -0.6(5) . . . . ?
C18 C19 C20 Fe2 60.4(3) . . . . ?
C18 C19 C20 C21 0.6(5) . . . . ?
C19 C20 C21 Fe2 60.2(3) . . . . ?
C19 C20 C21 C17 0.0(5) . . . . ?
C21 C17 C18 Fe2 59.8(3) . . . . ?
C21 C17 C18 C19 1.0(5) . . . . ?
C22 C1 C2 Fe1 102.7(4) . . . . ?
C22 C1 C2 C3 -171.3(4) . . . . ?
C22 C1 C2 C6 20.3(6) . . . . ?
C22 C1 C12 Fe2 104.1(3) . . . . ?
C22 C1 C12 C13 25.0(5) . . . . ?
C22 C1 C12 C16 -174.9(4) . . . . ?
C22 C23 C24 C25 2.5(6) . . . . ?
C23 C22 C27 C26 -0.7(6) . . . . ?
C23 C24 C25 O3 177.6(4) . . . . ?
C23 C24 C25 C26 -3.5(6) . . . . ?
C24 C25 C26 C27 2.5(6) . . . . ?
C25 C26 C27 C22 -0.3(6) . . . . ?
C27 C22 C23 C24 -0.4(6) . . . . ?
C28 O3 C25 C24 -1.9(5) . . . . ?
C28 O3 C25 C26 179.2(4) . . . . ?
C29 C30 C31 C32 -9(3) . . . . ?
C29 C30 C31 C35 169.9(17) . . . . ?
C29 C30A C31A C32A 5(3) . . . . ?
C29 C30A C31A C35A -174.2(16) . . . . ?
C37 C38 C39 C40 0.5(5) . . . . ?
C37 C38 C39 C43 -178.8(4) . . . . ?
C38 C37 C42 C41 -2.3(5) . . . . ?
C38 C37 B1 O1 60.4(4) . . . . ?
C38 C37 B1 C29 -54.9(4) . . . . ?
C38 C37 B1 C45 -178.9(3) . . . . ?
C38 C39 C40 C41 -0.3(5) . . . . ?
C38 C39 C43 F16 -24.9(6) . . . . ?
C38 C39 C43 F17 93.7(4) . . . . ?
C38 C39 C43 F18 -148.6(4) . . . . ?
C39 C40 C41 C42 -1.3(5) . . . . ?
C39 C40 C41 C44 176.6(3) . . . . ?
C40 C39 C43 F16 155.9(4) . . . . ?
C40 C39 C43 F17 -85.5(5) . . . . ?
C40 C39 C43 F18 32.2(5) . . . . ?
C40 C41 C42 C37 2.7(5) . . . . ?
C40 C41 C44 F13 135.4(3) . . . . ?
C40 C41 C44 F14 -106.0(4) . . . . ?
C40 C41 C44 F15 13.5(5) . . . . ?
C42 C37 C38 C39 0.8(5) . . . . ?
C42 C37 B1 O1 -113.4(4) . . . . ?
C42 C37 B1 C29 131.2(3) . . . . ?
C42 C37 B1 C45 7.2(5) . . . . ?
C42 C41 C44 F13 -46.6(4) . . . . ?
C42 C41 C44 F14 72.0(4) . . . . ?
C42 C41 C44 F15 -168.6(3) . . . . ?
C43 C39 C40 C41 179.0(4) . . . . ?
C44 C41 C42 C37 -175.3(3) . . . . ?
C45 C46 C47 C48 -1.5(6) . . . . ?
C45 C46 C47 C51 -177.9(4) . . . . ?
C46 C45 C50 C49 0.1(5) . . . . ?
C46 C45 B1 O1 -1.9(5) . . . . ?
C46 C45 B1 C29 111.6(4) . . . . ?
C46 C45 B1 C37 -121.3(4) . . . . ?
C46 C47 C48 C49 1.8(6) . . . . ?
C46 C47 C51 F10 -154.0(4) . . . . ?
C46 C47 C51 F11 86.6(5) . . . . ?
C46 C47 C51 F12 -32.4(5) . . . . ?
C47 C48 C49 C50 -1.2(6) . . . . ?
C47 C48 C49 C52 177.6(4) . . . . ?
C48 C47 C51 F10 29.6(5) . . . . ?
C48 C47 C51 F11 -89.8(4) . . . . ?
C48 C47 C51 F12 151.1(4) . . . . ?
C48 C49 C50 C45 0.2(6) . . . . ?
C48 C49 C52 F7 129.8(9) . . . . ?
C48 C49 C52 F8 -111.0(6) . . . . ?
C48 C49 C52 F9 0.1(9) . . . . ?
C48 C49 C52 F7A 76.7(12) . . . . ?
C48 C49 C52 F8A -172.2(14) . . . . ?
C48 C49 C52 F9A -27.4(12) . . . . ?
C50 C45 C46 C47 0.5(5) . . . . ?
C50 C45 B1 O1 -177.5(3) . . . . ?
C50 C45 B1 C29 -64.0(4) . . . . ?
C50 C45 B1 C37 63.0(5) . . . . ?
C50 C49 C52 F7 -51.4(10) . . . . ?
C50 C49 C52 F8 67.8(7) . . . . ?
C50 C49 C52 F9 179.0(7) . . . . ?
C50 C49 C52 F7A -104.5(11) . . . . ?
C50 C49 C52 F8A 6.7(15) . . . . ?
C50 C49 C52 F9A 151.4(11) . . . . ?
C51 C47 C48 C49 178.3(4) . . . . ?
C52 C49 C50 C45 -178.6(4) . . . . ?
B1 C29 C30 C31 -175.0(16) . . . . ?
B1 C29 C34 C33 176.1(10) . . . . ?
B1 C29 C30A C31A -172.9(14) . . . . ?
B1 C29 C34A C33A 175.7(9) . . . . ?
B1 C37 C38 C39 -173.6(3) . . . . ?
B1 C37 C42 C41 171.7(3) . . . . ?
B1 C45 C46 C47 -175.3(4) . . . . ?
B1 C45 C50 C49 176.2(4) . . . . ?
C30 C29 B1 O1 -144.5(13) . . . . ?
C30 C29 B1 C37 -28.3(14) . . . . ?
C30 C29 B1 C45 99.6(13) . . . . ?
C30 C29 C34 C33 -14(2) . . . . ?
C30 C31 C32 C33 0(2) . . . . ?
C30 C31 C35 F1 30(2) . . . . ?
C30 C31 C35 F2 148.4(19) . . . . ?
C30 C31 C35 F3 -91(2) . . . . ?
C31 C32 C33 C34 0.9(18) . . . . ?
C31 C32 C33 C36 178.8(13) . . . . ?
C32 C31 C35 F1 -151.3(13) . . . . ?
C32 C31 C35 F2 -32.8(17) . . . . ?
C32 C31 C35 F3 87.6(16) . . . . ?
C32 C33 C34 C29 6(2) . . . . ?
C32 C33 C36 F4 28.5(13) . . . . ?
C32 C33 C36 F5 -90.2(14) . . . . ?
C32 C33 C36 F6 145.1(15) . . . . ?
C34 C29 B1 O1 25.0(9) . . . . ?
C34 C29 B1 C37 141.1(8) . . . . ?
C34 C29 B1 C45 -91.0(9) . . . . ?
C34 C29 C30 C31 14(3) . . . . ?
C34 C33 C36 F4 -153.6(11) . . . . ?
C34 C33 C36 F5 87.7(15) . . . . ?
C34 C33 C36 F6 -36.9(19) . . . . ?
C35 C31 C32 C33 -178.4(12) . . . . ?
C36 C33 C34 C29 -171.5(11) . . . . ?
C30A C29 B1 O1 -159.4(12) . . . . ?
C30A C29 B1 C37 -43.3(13) . . . . ?
C30A C29 B1 C45 84.6(12) . . . . ?
C30A C29 C34A C33A 14.3(18) . . . . ?
C30A C31A C32A C33A 1(2) . . . . ?
C30A C31A C35A F1A 51(2) . . . . ?
C30A C31A C35A F2A 176.0(16) . . . . ?
C30A C31A C35A F3A -65.4(18) . . . . ?
C31A C32A C33A C34A 0.5(17) . . . . ?
C31A C32A C33A C36A -179.2(12) . . . . ?
C32A C31A C35A F1A -128.8(15) . . . . ?
C32A C31A C35A F2A -4(2) . . . . ?
C32A C31A C35A F3A 115.0(15) . . . . ?
C32A C33A C34A C29 -8.4(17) . . . . ?
C32A C33A C36A F4A -8.0(15) . . . . ?
C32A C33A C36A F5A -127.0(10) . . . . ?
C32A C33A C36A F6A 114.2(13) . . . . ?
C34A C29 B1 O1 40.6(8) . . . . ?
C34A C29 B1 C37 156.8(7) . . . . ?
C34A C29 B1 C45 -75.3(8) . . . . ?
C34A C29 C30A C31A -13(2) . . . . ?
C34A C33A C36A F4A 172.3(11) . . . . ?
C34A C33A C36A F5A 53.2(13) . . . . ?
C34A C33A C36A F6A -65.5(15) . . . . ?
C35A C31A C32A C33A -179.4(13) . . . . ?
C36A C33A C34A C29 171.3(11) . . . . ?
C53 C54 C55 C56 -2.9(6) . . . . ?
C53 C54 C55 C59 -179.6(4) . . . . ?
C54 C53 C58 C57 0.4(5) . . . . ?
C54 C53 B2 O2 -133.5(3) . . . . ?
C54 C53 B2 C61 -16.8(5) . . . . ?
C54 C53 B2 C69 111.7(4) . . . . ?
C54 C55 C56 C57 2.3(6) . . . . ?
C54 C55 C59 F19 -32.9(14) . . . . ?
C54 C55 C59 F20 75.2(16) . . . . ?
C54 C55 C59 F21 -158.4(17) . . . . ?
C54 C55 C59 F19A -95.2(6) . . . . ?
C54 C55 C59 F20A 28.3(8) . . . . ?
C54 C55 C59 F21A 151.7(5) . . . . ?
C55 C56 C57 C58 -0.5(6) . . . . ?
C55 C56 C57 C60 -178.9(4) . . . . ?
C56 C55 C59 F19 150.3(13) . . . . ?
C56 C55 C59 F20 -101.6(16) . . . . ?
C56 C55 C59 F21 24.8(18) . . . . ?
C56 C55 C59 F19A 88.0(6) . . . . ?
C56 C55 C59 F20A -148.5(7) . . . . ?
C56 C55 C59 F21A -25.1(7) . . . . ?
C56 C57 C58 C53 -0.8(6) . . . . ?
C56 C57 C60 F22 115.1(8) . . . . ?
C56 C57 C60 F23 -115.2(13) . . . . ?
C56 C57 C60 F24 1.3(9) . . . . ?
C56 C57 C60 F22A 97.3(14) . . . . ?
C56 C57 C60 F23A -157.8(9) . . . . ?
C56 C57 C60 F24A -41.9(17) . . . . ?
C58 C53 C54 C55 1.5(5) . . . . ?
C58 C53 B2 O2 46.8(4) . . . . ?
C58 C53 B2 C61 163.5(3) . . . . ?
C58 C53 B2 C69 -67.9(4) . . . . ?
C58 C57 C60 F22 -63.4(9) . . . . ?
C58 C57 C60 F23 66.4(14) . . . . ?
C58 C57 C60 F24 -177.2(7) . . . . ?
C58 C57 C60 F22A -81.2(14) . . . . ?
C58 C57 C60 F23A 23.8(11) . . . . ?
C58 C57 C60 F24A 139.7(17) . . . . ?
C59 C55 C56 C57 179.1(4) . . . . ?
C60 C57 C58 C53 177.6(4) . . . . ?
C61 C62 C63 C64 -0.6(6) . . . . ?
C61 C62 C63 C67 -177.7(3) . . . . ?
C62 C61 C66 C65 0.6(5) . . . . ?
C62 C61 B2 O2 -113.3(4) . . . . ?
C62 C61 B2 C53 132.8(4) . . . . ?
C62 C61 B2 C69 6.8(5) . . . . ?
C62 C63 C64 C65 0.0(5) . . . . ?
C62 C63 C67 F31 -163.1(3) . . . . ?
C62 C63 C67 F32 78.7(4) . . . . ?
C62 C63 C67 F33 -40.9(5) . . . . ?
C63 C64 C65 C66 0.9(5) . . . . ?
C63 C64 C65 C68 179.5(3) . . . . ?
C64 C63 C67 F31 19.8(5) . . . . ?
C64 C63 C67 F32 -98.3(4) . . . . ?
C64 C63 C67 F33 142.1(4) . . . . ?
C64 C65 C66 C61 -1.3(6) . . . . ?
C64 C65 C68 F34 159.1(4) . . . . ?
C64 C65 C68 F35 -80.9(4) . . . . ?
C64 C65 C68 F36 37.2(5) . . . . ?
C66 C61 C62 C63 0.3(5) . . . . ?
C66 C61 B2 O2 61.5(4) . . . . ?
C66 C61 B2 C53 -52.4(4) . . . . ?
C66 C61 B2 C69 -178.4(3) . . . . ?
C66 C65 C68 F34 -22.3(5) . . . . ?
C66 C65 C68 F35 97.6(4) . . . . ?
C66 C65 C68 F36 -144.2(3) . . . . ?
C67 C63 C64 C65 177.0(3) . . . . ?
C68 C65 C66 C61 -179.8(3) . . . . ?
C69 C70 C71 C72 -1.3(6) . . . . ?
C69 C70 C71 C75 -178.9(4) . . . . ?
C70 C69 C74 C73 1.5(5) . . . . ?
C70 C69 B2 O2 -10.6(5) . . . . ?
C70 C69 B2 C53 100.5(4) . . . . ?
C70 C69 B2 C61 -130.3(4) . . . . ?
C70 C71 C72 C73 1.7(6) . . . . ?
C70 C71 C75 F28 -36.7(6) . . . . ?
C70 C71 C75 F29 86.0(5) . . . . ?
C70 C71 C75 F30 -154.3(4) . . . . ?
C71 C72 C73 C74 -0.5(6) . . . . ?
C71 C72 C73 C76 180.0(4) . . . . ?
C72 C71 C75 F28 145.7(4) . . . . ?
C72 C71 C75 F29 -91.6(5) . . . . ?
C72 C71 C75 F30 28.1(5) . . . . ?
C72 C73 C74 C69 -1.1(6) . . . . ?
C72 C73 C76 F25 65.8(5) . . . . ?
C72 C73 C76 F26 -49.9(6) . . . . ?
C72 C73 C76 F27 -172.7(4) . . . . ?
C74 C69 C70 C71 -0.3(5) . . . . ?
C74 C69 B2 O2 172.0(3) . . . . ?
C74 C69 B2 C53 -76.9(4) . . . . ?
C74 C69 B2 C61 52.3(4) . . . . ?
C74 C73 C76 F25 -113.7(5) . . . . ?
C74 C73 C76 F26 130.6(5) . . . . ?
C74 C73 C76 F27 7.9(7) . . . . ?
C75 C71 C72 C73 179.3(4) . . . . ?
C76 C73 C74 C69 178.4(4) . . . . ?
B2 C53 C54 C55 -178.2(3) . . . . ?
B2 C53 C58 C57 -180.0(3) . . . . ?
B2 C61 C62 C63 175.2(3) . . . . ?
B2 C61 C66 C65 -174.6(3) . . . . ?
B2 C69 C70 C71 -177.8(3) . . . . ?
B2 C69 C74 C73 179.1(3) . . . . ?

loop_
_smtbx_masks_void_nr
_smtbx_masks_void_average_x
_smtbx_masks_void_average_y
_smtbx_masks_void_average_z
_smtbx_masks_void_volume
_smtbx_masks_void_count_electrons
_smtbx_masks_void_content
1 0.000 0.000 0.000 849.3 262.1 '6 CH2Cl2'
